data_1560950
loop_
_publ_author_name
'Xu, Chaoran'
'Qiao, Jianglin'
'Dong, Shunxi'
'Zhou, Yuqiao'
'Liu, Xiaohua'
'Feng, Xiaoming'

_publ_section_title
;
 Asymmetric synthesis of dihydro-1,3-dioxepines by Rh(II)/Sm(III) relay
 catalytic three-component tandem [4+3]-cycloaddition
;
_journal_name_full 'Chemical Science'
_journal_paper_doi 10.1039/D1SC01019K
_journal_year 2021
_chemical_absolute_configuration syn
_chemical_formula_moiety '2(C39 H60 N4 O4 Sm), 6(C F3 O3 S), 4(C3 H8 O)'
_chemical_formula_sum 'C96 H152 F18 N8 O30 S6 Sm2'
_chemical_formula_weight 2733.31
_space_group_crystal_system monoclinic
_space_group_IT_number 4
_space_group_name_Hall 'P 2yb'
_space_group_name_H-M_alt 'P 1 21 1'
_atom_sites_solution_hydrogens mixed
_atom_sites_solution_primary dual
_atom_sites_solution_secondary difmap
_audit_creation_method SHELXL-2018/3
_audit_update_record
;
2021-01-13 deposited with the CCDC.	2021-03-08 downloaded from the CCDC.
;
_cell_angle_alpha 90
_cell_angle_beta 91.416(2)
_cell_angle_gamma 90
_cell_formula_units_Z 2
_cell_length_a 11.2756(3)
_cell_length_b 18.6968(5)
_cell_length_c 36.0442(9)
_cell_measurement_reflns_used 9712
_cell_measurement_temperature 151(2)
_cell_measurement_theta_max 68.22
_cell_measurement_theta_min 2.66
_cell_volume 7596.4(3)
_computing_cell_refinement 'Bruker SAINT'
_computing_data_collection 'Bruker APEX3'
_computing_data_reduction 'Bruker SAINT'
_computing_molecular_graphics 'Bruker SHELXTL'
_computing_publication_material 'Bruker SHELXTL'
_computing_structure_refinement 'SHELXL-2018/3 (Sheldrick, 2018)'
_computing_structure_solution 'SHELXT (Sheldrick 2008)'
_diffrn_ambient_temperature 151(2)
_diffrn_measured_fraction_theta_full 0.999
_diffrn_measured_fraction_theta_max 0.999
_diffrn_measurement_device_type 'Bruker D8 Venture Photon II'
_diffrn_measurement_method '\f and \w scans'
_diffrn_radiation_type CuK\a
_diffrn_radiation_wavelength 1.54178
_diffrn_reflns_av_R_equivalents 0.0886
_diffrn_reflns_av_unetI/netI 0.0608
_diffrn_reflns_Laue_measured_fraction_full 0.999
_diffrn_reflns_Laue_measured_fraction_max 0.999
_diffrn_reflns_limit_h_max 13
_diffrn_reflns_limit_h_min -13
_diffrn_reflns_limit_k_max 19
_diffrn_reflns_limit_k_min -22
_diffrn_reflns_limit_l_max 42
_diffrn_reflns_limit_l_min -42
_diffrn_reflns_number 170469
_diffrn_reflns_point_group_measured_fraction_full 0.941
_diffrn_reflns_point_group_measured_fraction_max 0.941
_diffrn_reflns_theta_full 66.250
_diffrn_reflns_theta_max 66.250
_diffrn_reflns_theta_min 3.407
_exptl_absorpt_coefficient_mu 7.214
_exptl_absorpt_correction_T_max 0.5414
_exptl_absorpt_correction_T_min 0.2033
_exptl_absorpt_correction_type numerical
_exptl_absorpt_process_details 'SADABS (Krause et al., 2015)'
_exptl_crystal_colour colourless
_exptl_crystal_density_diffrn 1.195
_exptl_crystal_description flake
_exptl_crystal_F_000 2812
_exptl_crystal_size_max 0.344
_exptl_crystal_size_mid 0.127
_exptl_crystal_size_min 0.082
_refine_diff_density_max 1.575
_refine_diff_density_min -1.128
_refine_diff_density_rms 0.094
_refine_ls_abs_structure_details
; 
 Refined as an inversion twin. 
;
_refine_ls_abs_structure_Flack 0.121(4)
_refine_ls_extinction_method none
_refine_ls_goodness_of_fit_ref 1.045
_refine_ls_hydrogen_treatment mixed
_refine_ls_matrix_type full
_refine_ls_number_parameters 1472
_refine_ls_number_reflns 25054
_refine_ls_number_restraints 49
_refine_ls_restrained_S_all 1.047
_refine_ls_R_factor_all 0.0604
_refine_ls_R_factor_gt 0.0579
_refine_ls_shift/su_max 0.042
_refine_ls_shift/su_mean 0.000
_refine_ls_structure_factor_coef Fsqd
_refine_ls_weighting_details 'w=1/[\s^2^(Fo^2^)+(0.0983P)^2^+5.8854P] where P=(Fo^2^+2Fc^2^)/3'
_refine_ls_weighting_scheme calc
_refine_ls_wR_factor_gt 0.1513
_refine_ls_wR_factor_ref 0.1531
_reflns_Friedel_coverage 0.822
_reflns_Friedel_fraction_full 0.879
_reflns_Friedel_fraction_max 0.879
_reflns_number_gt 23587
_reflns_number_total 25054
_reflns_threshold_expression 'I > 2\s(I)'
_cod_data_source_file d1sc01019k2.cif
_cod_data_source_block ktf013
_cod_original_sg_symbol_H-M 'P 21'
_cod_database_code 1560950
_shelx_shelxl_version_number 2018/3
_shelx_space_group_comment
; 
The symmetry employed for this shelxl refinement is uniquely defined 
by the following loop, which should always be used as a source of 
symmetry information in preference to the above space-group names. 
They are only intended as comments. 
;
_shelx_estimated_absorpt_t_min 0.190
_shelx_estimated_absorpt_t_max 0.589

loop_
_space_group_symop_operation_xyz
'x, y, z'
'-x, y+1/2, -z'

loop_
_atom_site_label
_atom_site_type_symbol
_atom_site_fract_x
_atom_site_fract_y
_atom_site_fract_z
_atom_site_U_iso_or_equiv
_atom_site_adp_type
_atom_site_occupancy
_atom_site_site_symmetry_order
_atom_site_calc_flag
_atom_site_refinement_flags_posn
_atom_site_refinement_flags_adp
_atom_site_refinement_flags_occupancy
_atom_site_disorder_assembly
_atom_site_disorder_group
Sm1A Sm 0.40749(3) 0.54308(2) 0.93872(2) 0.03479(12) Uani 1 1 d . . . . .
O1A O 0.2758(6) 0.4744(4) 0.90482(18) 0.0488(15) Uani 1 1 d . . . . .
O2A O 0.4315(6) 0.5686(4) 0.87392(18) 0.0455(14) Uani 1 1 d . . . . .
O3A O 0.5511(6) 0.4564(3) 0.93579(19) 0.0458(15) Uani 1 1 d . . . . .
O4A O 0.3642(5) 0.4541(3) 0.98501(17) 0.0391(13) Uani 1 1 d . . . . .
N1A N 0.2397(7) 0.4634(5) 0.8683(2) 0.0475(18) Uani 1 1 d . . . . .
N2A N 0.4134(7) 0.5692(5) 0.8115(2) 0.0486(19) Uani 1 1 d D . . . .
H2AN H 0.376(9) 0.563(7) 0.7898(17) 0.058 Uiso 1 1 d D U . . .
N3A N 0.5623(7) 0.3870(4) 0.9495(2) 0.0451(17) Uani 1 1 d . . . . .
N4A N 0.3861(7) 0.3772(4) 1.0324(2) 0.0429(17) Uani 1 1 d D . . . .
H4AN H 0.444(7) 0.355(6) 1.045(3) 0.051 Uiso 1 1 d D U . . .
C1A C 0.3043(9) 0.4046(7) 0.8509(3) 0.057(3) Uani 1 1 d . . . . .
H1AA H 0.389819 0.416572 0.851371 0.069 Uiso 1 1 calc R U . . .
H1AB H 0.278004 0.401398 0.824495 0.069 Uiso 1 1 calc R U . . .
C2A C 0.2893(11) 0.3327(7) 0.8683(3) 0.061(3) Uani 1 1 d . . . . .
H2AA H 0.226434 0.305983 0.854566 0.074 Uiso 1 1 calc R U . . .
H2AB H 0.263719 0.338867 0.894177 0.074 Uiso 1 1 calc DR U . . .
C3A C 0.4080(13) 0.2880(8) 0.8683(3) 0.074(3) Uani 1 1 d . . . . .
H3AA H 0.392647 0.240133 0.878919 0.088 Uiso 1 1 calc R U . . .
H3AB H 0.432125 0.281086 0.842301 0.088 Uiso 1 1 calc R U . . .
C4A C 0.5067(13) 0.3217(8) 0.8894(3) 0.071(3) Uani 1 1 d . . . . .
H4AA H 0.527573 0.367194 0.877178 0.085 Uiso 1 1 calc R U . . .
H4AB H 0.576832 0.289906 0.888606 0.085 Uiso 1 1 calc R U . . .
C5A C 0.4788(10) 0.3370(5) 0.9303(3) 0.049(2) Uani 1 1 d . . . . .
H5AA H 0.397805 0.357176 0.931337 0.059 Uiso 1 1 calc DR U . . .
H5AB H 0.479059 0.291157 0.943998 0.059 Uiso 1 1 calc R U . . .
C11A C 0.1060(9) 0.4507(7) 0.8673(3) 0.060(3) Uani 1 1 d . . . . .
H11A H 0.082757 0.418234 0.887607 0.073 Uiso 1 1 calc R U . . .
H11B H 0.079399 0.429880 0.843281 0.073 Uiso 1 1 calc R U . . .
C12A C 0.0540(9) 0.5253(8) 0.8726(3) 0.070(4) Uani 1 1 d . . . . .
H12A H 0.030370 0.532223 0.898626 0.084 Uiso 1 1 calc R U . . .
H12B H -0.016677 0.532183 0.856125 0.084 Uiso 1 1 calc R U . . .
C13A C 0.1551(9) 0.5798(7) 0.8623(3) 0.059(3) Uani 1 1 d . . . . .
H13A H 0.126242 0.615550 0.843969 0.071 Uiso 1 1 calc R U . . .
H13B H 0.187029 0.604832 0.884610 0.071 Uiso 1 1 calc R U . . .
C14A C 0.2466(7) 0.5311(6) 0.8460(3) 0.046(2) Uani 1 1 d . . . . .
H14A H 0.219893 0.519703 0.820008 0.056 Uiso 1 1 calc R U . . .
C15A C 0.3746(8) 0.5584(5) 0.8446(2) 0.042(2) Uani 1 1 d . . . . .
C21A C 0.5305(10) 0.5975(6) 0.8046(3) 0.052(2) Uani 1 1 d . . . . .
C22A C 0.5311(11) 0.6692(7) 0.7911(3) 0.064(3) Uani 1 1 d . . . . .
C23A C 0.6462(14) 0.6950(9) 0.7830(4) 0.075(3) Uani 1 1 d . . . . .
H23A H 0.653791 0.743318 0.775317 0.091 Uiso 1 1 calc R U . . .
C24A C 0.7434(18) 0.6554(10) 0.7856(4) 0.096(6) Uani 1 1 d . . . . .
H24A H 0.817035 0.675207 0.778480 0.115 Uiso 1 1 calc R U . . .
C25A C 0.7398(11) 0.5836(9) 0.7988(3) 0.072(4) Uani 1 1 d . . . . .
H25A H 0.810174 0.555805 0.800723 0.087 Uiso 1 1 calc R U . . .
C26A C 0.6305(9) 0.5550(6) 0.8088(2) 0.052(3) Uani 1 1 d . . . . .
C27A C 0.4244(15) 0.7156(8) 0.7871(4) 0.082(4) Uani 1 1 d . . . . .
H27A H 0.357542 0.691093 0.799617 0.098 Uiso 1 1 calc R U . . .
C28A C 0.390(2) 0.7242(13) 0.7467(5) 0.123(8) Uani 1 1 d . . . . .
H28A H 0.364702 0.677925 0.736481 0.184 Uiso 1 1 calc R U . . .
H28B H 0.457895 0.742000 0.733056 0.184 Uiso 1 1 calc R U . . .
H28C H 0.324197 0.758457 0.744279 0.184 Uiso 1 1 calc R U . . .
C29A C 0.4416(19) 0.7891(11) 0.8052(6) 0.108(6) Uani 1 1 d . . . . .
H29A H 0.466221 0.782897 0.831243 0.162 Uiso 1 1 calc R U . . .
H29B H 0.366670 0.815634 0.803759 0.162 Uiso 1 1 calc R U . . .
H29C H 0.502724 0.815649 0.792126 0.162 Uiso 1 1 calc R U . . .
C30A C 0.6215(8) 0.4789(6) 0.8229(3) 0.049(2) Uani 1 1 d . . . . .
H30A H 0.564377 0.478699 0.843631 0.059 Uiso 1 1 calc R U . . .
C31A C 0.5735(11) 0.4283(7) 0.7929(3) 0.059(3) Uani 1 1 d . . . . .
H31A H 0.498789 0.447330 0.782451 0.088 Uiso 1 1 calc R U . . .
H31B H 0.559378 0.381125 0.803724 0.088 Uiso 1 1 calc R U . . .
H31C H 0.631346 0.424030 0.773145 0.088 Uiso 1 1 calc R U . . .
C32A C 0.7393(11) 0.4496(9) 0.8379(4) 0.072(3) Uani 1 1 d . . . . .
H32A H 0.767918 0.479452 0.858563 0.109 Uiso 1 1 calc R U . . .
H32B H 0.797522 0.449939 0.818157 0.109 Uiso 1 1 calc R U . . .
H32C H 0.728041 0.400437 0.846599 0.109 Uiso 1 1 calc R U . . .
C41A C 0.6923(10) 0.3672(7) 0.9475(3) 0.061(3) Uani 1 1 d . . . . .
H41A H 0.703602 0.315010 0.950595 0.074 Uiso 1 1 calc R U . . .
H41B H 0.725201 0.382031 0.923484 0.074 Uiso 1 1 calc R U . . .
C42A C 0.7498(9) 0.4071(7) 0.9788(3) 0.061(3) Uani 1 1 d . . . . .
H42A H 0.788155 0.451081 0.969599 0.074 Uiso 1 1 calc R U . . .
H42B H 0.810865 0.377077 0.991397 0.074 Uiso 1 1 calc R U . . .
C43A C 0.6509(9) 0.4258(6) 1.0054(3) 0.052(2) Uani 1 1 d . . . . .
H43A H 0.672490 0.410908 1.031081 0.062 Uiso 1 1 calc R U . . .
H43B H 0.635014 0.477909 1.005254 0.062 Uiso 1 1 calc R U . . .
C44A C 0.5450(8) 0.3850(6) 0.9910(3) 0.045(2) Uani 1 1 d . . . . .
H44A H 0.554844 0.334169 0.999170 0.054 Uiso 1 1 calc R U . . .
C45A C 0.4245(7) 0.4089(4) 1.0021(2) 0.0361(18) Uani 1 1 d . . . . .
C51A C 0.2748(8) 0.3965(6) 1.0496(2) 0.0450(19) Uani 1 1 d . . . . .
C52A C 0.1678(9) 0.3687(5) 1.0343(3) 0.050(2) Uani 1 1 d . . . . .
C53A C 0.0649(11) 0.3883(7) 1.0504(3) 0.065(3) Uani 1 1 d . . . . .
H53A H -0.008054 0.370937 1.040163 0.078 Uiso 1 1 calc R U . . .
C54A C 0.0627(11) 0.4323(9) 1.0809(4) 0.075(4) Uani 1 1 d . . . . .
H54A H -0.010465 0.443991 1.091906 0.089 Uiso 1 1 calc R U . . .
C55A C 0.1678(12) 0.4594(8) 1.0952(3) 0.072(3) Uani 1 1 d . . . . .
H55A H 0.165172 0.490962 1.115819 0.086 Uiso 1 1 calc R U . . .
C56A C 0.2794(9) 0.4421(6) 1.0806(3) 0.052(2) Uani 1 1 d . . . . .
C57A C 0.1651(9) 0.3182(6) 1.0016(3) 0.057(3) Uani 1 1 d . . . . .
H57A H 0.248286 0.303296 0.996445 0.068 Uiso 1 1 calc R U . . .
C58A C 0.1117(12) 0.3558(7) 0.9664(4) 0.070(3) Uani 1 1 d . . . . .
H58A H 0.109444 0.321949 0.945617 0.105 Uiso 1 1 calc R U . . .
H58B H 0.161040 0.396943 0.960074 0.105 Uiso 1 1 calc R U . . .
H58C H 0.031003 0.372058 0.971353 0.105 Uiso 1 1 calc R U . . .
C59A C 0.0928(14) 0.2522(7) 1.0087(5) 0.083(4) Uani 1 1 d . . . . .
H59A H 0.113823 0.233031 1.033319 0.124 Uiso 1 1 calc R U . . .
H59B H 0.109233 0.216115 0.989783 0.124 Uiso 1 1 calc R U . . .
H59C H 0.008269 0.264366 1.007655 0.124 Uiso 1 1 calc R U . . .
C60A C 0.3907(12) 0.4697(8) 1.0965(3) 0.070(3) Uani 1 1 d . . . . .
H60A H 0.447945 0.473410 1.075875 0.084 Uiso 1 1 calc R U . . .
C61A C 0.3871(14) 0.5405(9) 1.1149(4) 0.080(3) Uani 1 1 d . . . . .
H61A H 0.355069 0.576096 1.097384 0.120 Uiso 1 1 calc R U . . .
H61B H 0.467488 0.554391 1.122921 0.120 Uiso 1 1 calc R U . . .
H61C H 0.336265 0.537854 1.136522 0.120 Uiso 1 1 calc R U . . .
C62A C 0.4434(18) 0.4137(8) 1.1252(4) 0.097(6) Uani 1 1 d . . . . .
H62A H 0.442687 0.365991 1.113954 0.145 Uiso 1 1 calc R U . . .
H62B H 0.395134 0.413325 1.147458 0.145 Uiso 1 1 calc R U . . .
H62C H 0.525096 0.427012 1.132061 0.145 Uiso 1 1 calc R U . . .
Sm1B Sm 0.41348(4) 0.39513(3) 0.56339(2) 0.04055(13) Uani 1 1 d . . . . .
O1B O 0.2541(6) 0.4345(4) 0.59555(19) 0.0541(17) Uani 1 1 d . . . . .
O2B O 0.4598(6) 0.3866(4) 0.62869(18) 0.0516(16) Uani 1 1 d . . . . .
O3B O 0.5082(7) 0.5038(4) 0.5728(2) 0.0566(18) Uani 1 1 d . . . . .
O4B O 0.3433(6) 0.4776(4) 0.51588(18) 0.0462(14) Uani 1 1 d . . . . .
N1B N 0.2208(8) 0.4436(5) 0.6319(2) 0.053(2) Uani 1 1 d . . . . .
N2B N 0.4539(7) 0.3829(5) 0.6914(2) 0.0492(19) Uani 1 1 d D . . . .
H2BN H 0.415(8) 0.377(2) 0.7119(19) 0.059 Uiso 1 1 d D U . . .
N3B N 0.5035(9) 0.5700(5) 0.5559(2) 0.054(2) Uani 1 1 d . . . . .
N4B N 0.3432(8) 0.5551(5) 0.4681(3) 0.056(2) Uani 1 1 d D . . . .
H4BN H 0.390(10) 0.584(6) 0.455(3) 0.068 Uiso 1 1 d D U . . .
C1B C 0.2573(11) 0.5161(7) 0.6463(3) 0.063(3) Uani 1 1 d . . . . .
H1BA H 0.344772 0.520130 0.645563 0.076 Uiso 1 1 calc R U . . .
H1BB H 0.234112 0.520306 0.672481 0.076 Uiso 1 1 calc R U . . .
C2B C 0.2011(12) 0.5782(8) 0.6238(4) 0.073(3) Uani 1 1 d . . . . .
H2BA H 0.122991 0.590455 0.634036 0.088 Uiso 1 1 calc R U . . .
H2BB H 0.188734 0.563526 0.597640 0.088 Uiso 1 1 calc DR U . . .
C3B C 0.2853(16) 0.6458(8) 0.6259(4) 0.086(4) Uani 1 1 d . . . . .
H3BA H 0.245380 0.685989 0.612816 0.104 Uiso 1 1 calc R U . . .
H3BB H 0.296622 0.659762 0.652230 0.104 Uiso 1 1 calc R U . . .
C4B C 0.4048(13) 0.6347(7) 0.6095(4) 0.071(3) Uani 1 1 d . . . . .
H4BA H 0.447402 0.596713 0.623507 0.085 Uiso 1 1 calc R U . . .
H4BB H 0.451463 0.679384 0.612141 0.085 Uiso 1 1 calc R U . . .
C5B C 0.3971(10) 0.6141(7) 0.5689(3) 0.059(3) Uani 1 1 d . . . . .
H5BA H 0.391018 0.658213 0.553757 0.071 Uiso 1 1 calc R U . . .
H5BB H 0.323615 0.586119 0.564367 0.071 Uiso 1 1 calc DR U . . .
C11B C 0.0903(9) 0.4285(7) 0.6329(3) 0.057(3) Uani 1 1 d . . . . .
H11C H 0.048615 0.447788 0.610535 0.069 Uiso 1 1 calc R U . . .
H11D H 0.055077 0.449551 0.655260 0.069 Uiso 1 1 calc R U . . .
C12B C 0.0840(10) 0.3461(8) 0.6338(3) 0.066(3) Uani 1 1 d . . . . .
H12C H 0.027661 0.330114 0.652703 0.079 Uiso 1 1 calc R U . . .
H12D H 0.057082 0.327394 0.609305 0.079 Uiso 1 1 calc R U . . .
C13B C 0.2096(11) 0.3193(7) 0.6435(3) 0.062(3) Uani 1 1 d . . . . .
H13C H 0.208657 0.282061 0.663014 0.074 Uiso 1 1 calc R U . . .
H13D H 0.249090 0.300067 0.621371 0.074 Uiso 1 1 calc R U . . .
C14B C 0.2694(8) 0.3874(6) 0.6575(2) 0.048(2) Uani 1 1 d . . . . .
H14B H 0.242248 0.397591 0.683124 0.057 Uiso 1 1 calc R U . . .
C15B C 0.4051(9) 0.3851(6) 0.6581(3) 0.047(2) Uani 1 1 d . . . . .
C21B C 0.5801(5) 0.3795(5) 0.6986(2) 0.059(3) Uani 1 1 d G . . . .
C22B C 0.6270(7) 0.3162(4) 0.7129(2) 0.073(3) Uani 1 1 d G . . . .
C23B C 0.7469(8) 0.3121(5) 0.7227(3) 0.098(6) Uani 1 1 d G . . . .
H23B H 0.778959 0.268879 0.732493 0.117 Uiso 1 1 calc R U . . .
C24B C 0.8198(5) 0.3713(7) 0.7182(3) 0.101(6) Uani 1 1 d G . . . .
H24B H 0.901683 0.368453 0.724848 0.121 Uiso 1 1 calc R U . . .
C25B C 0.7729(7) 0.4345(6) 0.7039(3) 0.095(6) Uani 1 1 d G . . . .
H25B H 0.822674 0.474971 0.700760 0.114 Uiso 1 1 calc R U . . .
C26B C 0.6530(7) 0.4387(4) 0.6941(2) 0.080(4) Uani 1 1 d G . . . .
C27B C 0.5451(17) 0.2523(10) 0.7176(5) 0.096(5) Uani 1 1 d . . . . .
H27B H 0.463135 0.270652 0.721685 0.116 Uiso 1 1 calc DR U . . .
C28B C 0.585(3) 0.2085(12) 0.7521(7) 0.149(11) Uani 1 1 d . . . . .
H28D H 0.599397 0.240837 0.773040 0.223 Uiso 1 1 calc R U . . .
H28E H 0.657312 0.182205 0.746687 0.223 Uiso 1 1 calc R U . . .
H28F H 0.521817 0.174547 0.758289 0.223 Uiso 1 1 calc R U . . .
C29B C 0.5407(18) 0.2027(14) 0.6837(6) 0.127(8) Uani 1 1 d . . . . .
H29D H 0.498505 0.226626 0.663085 0.190 Uiso 1 1 calc R U . . .
H29E H 0.499207 0.158442 0.689930 0.190 Uiso 1 1 calc R U . . .
H29F H 0.621743 0.191391 0.676362 0.190 Uiso 1 1 calc R U . . .
C30B C 0.6038(13) 0.5102(8) 0.6786(3) 0.070(3) Uani 1 1 d . . . . .
H30B H 0.552442 0.498763 0.656332 0.084 Uiso 1 1 calc R U . . .
C31B C 0.6942(14) 0.5659(10) 0.6668(4) 0.088(5) Uani 1 1 d . . . . .
H31D H 0.736996 0.548176 0.645321 0.133 Uiso 1 1 calc R U . . .
H31E H 0.750578 0.575025 0.687370 0.133 Uiso 1 1 calc R U . . .
H31F H 0.653022 0.610450 0.660105 0.133 Uiso 1 1 calc R U . . .
C32B C 0.5246(17) 0.5470(9) 0.7075(4) 0.094(5) Uani 1 1 d . . . . .
H32D H 0.480583 0.586318 0.695582 0.141 Uiso 1 1 calc R U . . .
H32E H 0.574571 0.565832 0.727843 0.141 Uiso 1 1 calc R U . . .
H32F H 0.468617 0.512063 0.717253 0.141 Uiso 1 1 calc R U . . .
C41B C 0.6214(10) 0.6055(6) 0.5625(3) 0.057(3) Uani 1 1 d . . . . .
H41C H 0.650233 0.598473 0.588400 0.069 Uiso 1 1 calc R U . . .
H41D H 0.616648 0.657413 0.557221 0.069 Uiso 1 1 calc R U . . .
C42B C 0.7009(10) 0.5683(7) 0.5356(3) 0.060(3) Uani 1 1 d . . . . .
H42C H 0.751368 0.532614 0.548732 0.072 Uiso 1 1 calc R U . . .
H42D H 0.753105 0.603426 0.523479 0.072 Uiso 1 1 calc R U . . .
C43B C 0.6187(8) 0.5303(6) 0.5057(3) 0.049(2) Uani 1 1 d . . . . .
H43C H 0.644018 0.540595 0.480178 0.059 Uiso 1 1 calc R U . . .
H43D H 0.616136 0.477905 0.509590 0.059 Uiso 1 1 calc R U . . .
C44B C 0.4986(9) 0.5657(5) 0.5139(3) 0.047(2) Uani 1 1 d . . . . .
H44B H 0.498065 0.615346 0.503557 0.057 Uiso 1 1 calc R U . . .
C45B C 0.3889(8) 0.5269(5) 0.4999(3) 0.045(2) Uani 1 1 d . . . . .
C51B C 0.2385(10) 0.5273(6) 0.4493(3) 0.061(3) Uani 1 1 d . . . . .
C52B C 0.2495(11) 0.4887(8) 0.4173(3) 0.066(3) Uani 1 1 d . . . . .
C53B C 0.1424(13) 0.4603(10) 0.4001(4) 0.084(4) Uani 1 1 d . . . . .
H53B H 0.145532 0.430508 0.378760 0.101 Uiso 1 1 calc R U . . .
C54B C 0.0381(14) 0.4773(11) 0.4152(5) 0.094(5) Uani 1 1 d . . . . .
H54B H -0.031936 0.461284 0.402563 0.113 Uiso 1 1 calc R U . . .
C55B C 0.0243(13) 0.5143(10) 0.4459(5) 0.090(5) Uani 1 1 d . . . . .
H55B H -0.052676 0.522223 0.455207 0.107 Uiso 1 1 calc R U . . .
C56B C 0.1256(11) 0.5419(9) 0.4648(4) 0.073(3) Uani 1 1 d . . . . .
C57B C 0.3726(15) 0.4784(10) 0.4002(4) 0.090(4) Uani 1 1 d . . . . .
H57B H 0.436925 0.488051 0.419087 0.108 Uiso 1 1 calc R U . . .
C58B C 0.3832(19) 0.4010(14) 0.3850(5) 0.116(6) Uani 1 1 d . . . . .
H58D H 0.465457 0.391753 0.378268 0.173 Uiso 1 1 calc R U . . .
H58E H 0.331130 0.395501 0.362989 0.173 Uiso 1 1 calc R U . . .
H58F H 0.359635 0.366937 0.404103 0.173 Uiso 1 1 calc R U . . .
C59B C 0.3816(18) 0.5286(12) 0.3685(4) 0.110(7) Uani 1 1 d . . . . .
H59D H 0.463954 0.530553 0.360508 0.165 Uiso 1 1 calc R U . . .
H59E H 0.356351 0.576396 0.376211 0.165 Uiso 1 1 calc R U . . .
H59F H 0.330388 0.512046 0.347883 0.165 Uiso 1 1 calc R U . . .
C60B C 0.1097(13) 0.5881(9) 0.4992(5) 0.089(4) Uani 1 1 d D . . . .
H60B H 0.191219 0.599834 0.508977 0.107 Uiso 0.63(3) 1 calc R U P A 1
H60C H 0.187197 0.584680 0.513230 0.107 Uiso 0.37(3) 1 calc R U P A 2
C61X C 0.049(4) 0.6589(18) 0.4912(11) 0.141(9) Uani 0.63(3) 1 d D . P A 1
H61D H 0.090248 0.683957 0.471476 0.211 Uiso 0.63(3) 1 calc R U P A 1
H61E H -0.033729 0.650197 0.483221 0.211 Uiso 0.63(3) 1 calc R U P A 1
H61F H 0.050240 0.688345 0.513706 0.211 Uiso 0.63(3) 1 calc R U P A 1
C62X C 0.050(4) 0.547(2) 0.5293(10) 0.141(9) Uani 0.63(3) 1 d D . P A 1
H62D H 0.091604 0.501929 0.533737 0.211 Uiso 0.63(3) 1 calc R U P A 1
H62E H 0.051304 0.575574 0.552218 0.211 Uiso 0.63(3) 1 calc R U P A 1
H62F H -0.032665 0.537426 0.521733 0.211 Uiso 0.63(3) 1 calc R U P A 1
C61Y C 0.109(7) 0.662(2) 0.4825(19) 0.141(9) Uani 0.37(3) 1 d D . P A 2
H61G H 0.171126 0.665524 0.464034 0.211 Uiso 0.37(3) 1 calc R U P A 2
H61H H 0.031600 0.671474 0.470559 0.211 Uiso 0.37(3) 1 calc R U P A 2
H61I H 0.124082 0.697629 0.502108 0.211 Uiso 0.37(3) 1 calc R U P A 2
C62Y C 0.018(6) 0.578(4) 0.5277(19) 0.141(9) Uani 0.37(3) 1 d D . P A 2
H62G H 0.023435 0.528723 0.537439 0.211 Uiso 0.37(3) 1 calc R U P A 2
H62H H 0.031799 0.611702 0.548077 0.211 Uiso 0.37(3) 1 calc R U P A 2
H62I H -0.060682 0.585546 0.516528 0.211 Uiso 0.37(3) 1 calc R U P A 2
S1S S 0.3250(2) 0.74397(12) 0.93793(6) 0.0432(5) Uani 1 1 d . . . . .
S2S S 0.5279(2) 0.65103(12) 1.01975(6) 0.0443(5) Uani 1 1 d . . . . .
S3S S 0.1776(3) 0.3204(3) 0.75579(9) 0.1004(15) Uani 1 1 d . . . . .
S4S S 0.1097(3) 0.5343(3) 0.74783(9) 0.0944(12) Uani 1 1 d D . . . .
S5S S 0.3947(3) 0.19235(14) 0.56399(7) 0.0529(6) Uani 1 1 d . . . . .
S6S S 0.5582(2) 0.30166(15) 0.48239(7) 0.0552(6) Uani 1 1 d . . . . .
C1S C 0.2160(10) 0.7733(6) 0.9039(3) 0.058(3) Uani 1 1 d . . . . .
C2S C 0.6629(9) 0.6210(6) 1.0435(3) 0.055(3) Uani 1 1 d . . . . .
C3S C 0.218(2) 0.2268(14) 0.7627(6) 0.126(8) Uani 1 1 d . . . . .
C4SX C 0.099(2) 0.6287(19) 0.7391(7) 0.117(3) Uani 0.333(17) 1 d D . P B 1
C4SY C 0.0591(17) 0.6214(15) 0.7341(5) 0.117(3) Uani 0.667(17) 1 d D . P B 2
C5S C 0.2809(11) 0.1492(6) 0.5928(3) 0.060(3) Uani 1 1 d . . . . .
C6S C 0.6798(11) 0.3473(8) 0.4604(4) 0.068(3) Uani 1 1 d . . . . .
F1S F 0.1126(6) 0.7378(5) 0.9081(2) 0.079(2) Uani 1 1 d . . . . .
F2S F 0.2509(7) 0.7643(6) 0.8698(2) 0.088(3) Uani 1 1 d . . . . .
F3S F 0.1902(8) 0.8430(4) 0.9082(3) 0.091(2) Uani 1 1 d . . . . .
F4S F 0.7412(5) 0.5959(4) 1.0195(2) 0.0652(16) Uani 1 1 d . . . . .
F5S F 0.7138(7) 0.6745(4) 1.0623(2) 0.076(2) Uani 1 1 d . . . . .
F6S F 0.6423(7) 0.5674(4) 1.06691(19) 0.074(2) Uani 1 1 d . . . . .
F7S F 0.109(2) 0.1933(13) 0.7691(5) 0.218(10) Uani 1 1 d . . . . .
F8S F 0.2600(12) 0.1986(9) 0.7336(4) 0.145(5) Uani 1 1 d . . . . .
F9S F 0.2913(14) 0.2201(7) 0.7918(3) 0.142(5) Uani 1 1 d . . . . .
F10X F 0.169(3) 0.6533(19) 0.7070(8) 0.117(3) Uani 0.333(17) 1 d D . P B 1
F11X F 0.145(3) 0.6717(17) 0.7716(8) 0.117(3) Uani 0.333(17) 1 d D . P B 1
F12X F -0.026(3) 0.654(2) 0.7315(8) 0.117(3) Uani 0.333(17) 1 d D . P B 1
F10Y F 0.1199(14) 0.6415(10) 0.7055(4) 0.117(3) Uani 0.667(17) 1 d D . P B 2
F11Y F 0.0783(14) 0.6655(9) 0.7619(4) 0.117(3) Uani 0.667(17) 1 d D . P B 2
F12Y F -0.0554(13) 0.6149(12) 0.7257(4) 0.117(3) Uani 0.667(17) 1 d D . P B 2
F13S F 0.3154(8) 0.1520(4) 0.62861(19) 0.083(2) Uani 1 1 d . . . . .
F14S F 0.1784(7) 0.1819(5) 0.5893(2) 0.081(2) Uani 1 1 d . . . . .
F15S F 0.2710(9) 0.0809(4) 0.5830(2) 0.087(2) Uani 1 1 d . . . . .
F16S F 0.6410(8) 0.4007(5) 0.4378(2) 0.089(2) Uani 1 1 d . . . . .
F17S F 0.7400(8) 0.2993(6) 0.4396(3) 0.100(3) Uani 1 1 d . . . . .
F18S F 0.7552(7) 0.3748(6) 0.4845(3) 0.092(3) Uani 1 1 d . . . . .
O1S O 0.3468(7) 0.6711(4) 0.9263(2) 0.066(2) Uani 1 1 d . . . . .
O2S O 0.2679(8) 0.7512(5) 0.9725(2) 0.0642(19) Uani 1 1 d D . . . .
O3S O 0.4212(6) 0.7916(5) 0.9324(2) 0.0573(17) Uani 1 1 d . . . . .
O4S O 0.4868(6) 0.5873(3) 1.00033(18) 0.0456(14) Uani 1 1 d . . . . .
O5S O 0.5711(7) 0.7067(4) 0.9951(2) 0.0505(16) Uani 1 1 d . . . . .
O6S O 0.4541(7) 0.6740(4) 1.0489(2) 0.0579(18) Uani 1 1 d . . . . .
O7S O 0.2940(9) 0.3510(7) 0.7508(3) 0.088(3) Uani 1 1 d D . . . .
O8S O 0.1209(11) 0.3433(10) 0.7898(3) 0.126(5) Uani 1 1 d . . . . .
O9S O 0.1028(12) 0.3194(13) 0.7236(3) 0.154(8) Uani 1 1 d . . . . .
O10S O 0.2384(7) 0.5436(7) 0.7525(2) 0.083(3) Uani 1 1 d D . . . .
O11S O 0.0694(9) 0.4948(9) 0.7160(3) 0.114(5) Uani 1 1 d D . . . .
O12S O 0.0425(8) 0.5238(8) 0.7798(3) 0.100(4) Uani 1 1 d D . . . .
O13S O 0.4038(6) 0.2645(4) 0.5797(2) 0.0514(16) Uani 1 1 d . . . . .
O14S O 0.3419(8) 0.1904(4) 0.5278(2) 0.0611(18) Uani 1 1 d . . . . .
O15S O 0.4964(8) 0.1497(4) 0.5693(2) 0.064(2) Uani 1 1 d . . . . .
O16S O 0.5016(7) 0.3590(4) 0.5020(2) 0.0541(16) Uani 1 1 d . . . . .
O17S O 0.6145(8) 0.2514(5) 0.5071(2) 0.070(2) Uani 1 1 d D . . . .
O18S O 0.4905(8) 0.2723(5) 0.4524(2) 0.066(2) Uani 1 1 d . . . . .
O21S O 0.2274(7) 0.5844(6) 0.9721(2) 0.076(3) Uani 1 1 d D . . . .
H21O H 0.249(11) 0.626(3) 0.980(3) 0.114 Uiso 1 1 d D U . . .
O22S O 0.5913(6) 0.6139(4) 0.9322(2) 0.0510(17) Uani 1 1 d D . . . .
H22O H 0.617(10) 0.644(6) 0.949(2) 0.077 Uiso 1 1 d D U . . .
O23S O 0.2540(7) 0.3347(4) 0.5277(2) 0.0571(17) Uani 1 1 d D . . . .
H23O H 0.258(11) 0.2894(18) 0.525(3) 0.086 Uiso 1 1 d D U . . .
O24S O 0.6185(7) 0.3485(5) 0.5693(2) 0.0600(18) Uani 1 1 d D . . . .
H24O H 0.629(12) 0.313(5) 0.554(2) 0.090 Uiso 1 1 d D U . . .
C11S C 0.1499(10) 0.5654(8) 0.9996(3) 0.067(3) Uani 1 1 d D . . . .
H11E H 0.178752 0.518414 1.009516 0.080 Uiso 1 1 calc R U . . .
C12S C 0.1576(11) 0.6163(8) 1.0310(3) 0.067(3) Uani 1 1 d . . . . .
H12E H 0.240517 0.621187 1.039433 0.101 Uiso 1 1 calc R U . . .
H12F H 0.110152 0.598445 1.051463 0.101 Uiso 1 1 calc R U . . .
H12G H 0.127175 0.663075 1.022976 0.101 Uiso 1 1 calc R U . . .
C13S C 0.0254(10) 0.5530(7) 0.9857(4) 0.071(3) Uani 1 1 d . . . . .
H13E H 0.026628 0.530943 0.961069 0.106 Uiso 1 1 calc R U . . .
H13F H -0.016733 0.598764 0.984181 0.106 Uiso 1 1 calc R U . . .
H13G H -0.015187 0.521116 1.002869 0.106 Uiso 1 1 calc R U . . .
C14S C 0.6694(8) 0.6281(6) 0.9017(3) 0.053(2) Uani 1 1 d D . . . .
H14C H 0.643057 0.598040 0.880092 0.064 Uiso 1 1 calc R U . . .
C15S C 0.7941(10) 0.6057(10) 0.9132(5) 0.091(5) Uani 1 1 d . . . . .
H15A H 0.801619 0.553668 0.910820 0.137 Uiso 1 1 calc R U . . .
H15B H 0.810010 0.619658 0.939040 0.137 Uiso 1 1 calc R U . . .
H15C H 0.851183 0.629166 0.897155 0.137 Uiso 1 1 calc R U . . .
C16S C 0.6603(15) 0.7053(9) 0.8904(4) 0.084(4) Uani 1 1 d . . . . .
H16A H 0.578771 0.715876 0.882129 0.127 Uiso 1 1 calc R U . . .
H16B H 0.714452 0.714641 0.870124 0.127 Uiso 1 1 calc R U . . .
H16C H 0.681821 0.735791 0.911666 0.127 Uiso 1 1 calc R U . . .
C17S C 0.1605(11) 0.3529(8) 0.5012(4) 0.067(3) Uani 1 1 d D . . . .
H17A H 0.173767 0.403116 0.492623 0.081 Uiso 1 1 calc R U . . .
C18S C 0.0473(12) 0.3508(11) 0.5209(5) 0.091(5) Uani 1 1 d . . . . .
H18A H 0.051693 0.383135 0.542261 0.137 Uiso 1 1 calc R U . . .
H18B H 0.032447 0.301915 0.529460 0.137 Uiso 1 1 calc R U . . .
H18C H -0.017501 0.365829 0.504011 0.137 Uiso 1 1 calc R U . . .
C19S C 0.1635(16) 0.3043(11) 0.4677(4) 0.092(5) Uani 1 1 d . . . . .
H19A H 0.244492 0.302216 0.458510 0.138 Uiso 1 1 calc R U . . .
H19B H 0.109994 0.322958 0.448178 0.138 Uiso 1 1 calc R U . . .
H19C H 0.137972 0.256165 0.474744 0.138 Uiso 1 1 calc R U . . .
C20S C 0.7047(9) 0.3401(9) 0.6005(3) 0.069(3) Uani 1 1 d D . . . .
H20A H 0.659239 0.336594 0.623886 0.083 Uiso 1 1 calc R U . . .
C21S C 0.7719(17) 0.2713(10) 0.5959(7) 0.115(7) Uani 1 1 d . . . . .
H21A H 0.719312 0.230777 0.600674 0.172 Uiso 1 1 calc R U . . .
H21B H 0.839415 0.270145 0.613582 0.172 Uiso 1 1 calc R U . . .
H21C H 0.800848 0.268173 0.570566 0.172 Uiso 1 1 calc R U . . .
C22S C 0.7810(15) 0.4043(10) 0.6032(4) 0.090(4) Uani 1 1 d . . . . .
H22A H 0.731170 0.446951 0.605481 0.136 Uiso 1 1 calc R U . . .
H22B H 0.828115 0.408208 0.580769 0.136 Uiso 1 1 calc R U . . .
H22C H 0.834100 0.400319 0.624986 0.136 Uiso 1 1 calc R U . . .

loop_
_atom_site_aniso_label
_atom_site_aniso_U_11
_atom_site_aniso_U_22
_atom_site_aniso_U_33
_atom_site_aniso_U_23
_atom_site_aniso_U_13
_atom_site_aniso_U_12
Sm1A 0.0292(2) 0.0340(2) 0.0411(2) -0.00187(19) 0.00108(15) 0.00186(18)
O1A 0.042(3) 0.059(4) 0.046(3) -0.006(3) 0.000(3) -0.013(3)
O2A 0.038(3) 0.052(4) 0.047(3) 0.001(3) 0.002(3) -0.003(3)
O3A 0.042(3) 0.036(3) 0.060(4) 0.009(3) 0.008(3) 0.010(3)
O4A 0.028(3) 0.043(3) 0.047(3) 0.007(3) 0.003(2) -0.002(2)
N1A 0.036(4) 0.059(5) 0.047(4) -0.011(4) 0.006(3) -0.006(3)
N2A 0.048(4) 0.058(5) 0.040(4) -0.004(3) -0.005(3) -0.006(4)
N3A 0.048(4) 0.034(4) 0.054(4) 0.001(3) 0.012(3) 0.000(3)
N4A 0.045(4) 0.038(4) 0.045(4) 0.004(3) 0.004(3) 0.003(3)
C1A 0.053(6) 0.073(8) 0.046(5) -0.015(5) 0.013(4) -0.016(5)
C2A 0.067(7) 0.067(7) 0.051(6) -0.008(5) 0.006(5) -0.017(6)
C3A 0.098(10) 0.068(8) 0.056(6) -0.011(6) 0.015(6) -0.001(7)
C4A 0.084(9) 0.070(8) 0.061(7) -0.006(6) 0.011(6) 0.030(7)
C5A 0.061(6) 0.034(5) 0.053(5) 0.000(4) 0.006(4) 0.002(4)
C11A 0.040(5) 0.084(8) 0.058(6) -0.013(5) 0.003(4) -0.020(5)
C12A 0.030(5) 0.114(12) 0.066(7) -0.019(7) 0.003(4) 0.006(5)
C13A 0.043(5) 0.081(8) 0.053(6) -0.011(5) -0.005(4) 0.015(5)
C14A 0.028(4) 0.066(6) 0.045(4) -0.007(4) 0.001(3) 0.003(4)
C15A 0.044(5) 0.043(5) 0.039(4) -0.002(3) -0.001(4) 0.005(4)
C21A 0.057(6) 0.064(6) 0.036(5) 0.000(4) -0.001(4) -0.010(5)
C22A 0.066(7) 0.071(8) 0.057(6) 0.001(5) 0.010(5) -0.016(6)
C23A 0.077(9) 0.079(9) 0.071(8) -0.003(7) 0.014(6) -0.012(7)
C24A 0.128(15) 0.096(11) 0.067(8) -0.010(8) 0.042(9) -0.054(11)
C25A 0.056(7) 0.100(10) 0.062(7) -0.009(6) 0.015(5) -0.024(6)
C26A 0.048(5) 0.075(8) 0.032(4) -0.004(4) 0.004(4) -0.025(5)
C27A 0.100(11) 0.061(8) 0.084(9) 0.011(6) -0.003(8) -0.013(7)
C28A 0.152(19) 0.130(17) 0.085(11) -0.010(11) -0.017(11) 0.060(15)
C29A 0.116(14) 0.092(12) 0.116(13) -0.014(10) 0.012(11) -0.024(11)
C30A 0.038(5) 0.067(7) 0.043(5) -0.006(4) 0.001(4) -0.003(4)
C31A 0.062(7) 0.063(7) 0.052(6) -0.012(5) 0.004(5) 0.003(5)
C32A 0.053(7) 0.103(10) 0.061(7) -0.003(6) -0.003(5) 0.013(6)
C41A 0.049(6) 0.065(7) 0.071(7) 0.021(5) 0.022(5) 0.025(5)
C42A 0.034(5) 0.073(8) 0.077(7) 0.012(6) 0.003(4) -0.010(5)
C43A 0.040(5) 0.045(5) 0.070(6) 0.010(5) -0.004(4) -0.001(4)
C44A 0.047(5) 0.042(5) 0.046(5) 0.007(4) 0.001(4) 0.004(4)
C45A 0.037(4) 0.024(4) 0.047(4) 0.000(3) -0.008(3) -0.002(3)
C51A 0.039(4) 0.047(5) 0.049(5) 0.008(4) 0.011(4) -0.001(4)
C52A 0.045(5) 0.045(5) 0.059(6) 0.007(4) 0.005(4) 0.004(4)
C53A 0.054(6) 0.069(7) 0.073(7) 0.018(6) 0.020(5) 0.001(6)
C54A 0.051(7) 0.101(10) 0.073(8) 0.008(7) 0.024(6) -0.001(6)
C55A 0.072(8) 0.088(9) 0.057(6) -0.014(6) 0.021(6) 0.000(7)
C56A 0.049(5) 0.053(6) 0.055(6) 0.007(4) 0.007(4) 0.002(4)
C57A 0.044(5) 0.057(6) 0.071(7) -0.012(5) 0.004(5) -0.004(4)
C58A 0.066(7) 0.066(8) 0.078(8) -0.017(6) 0.012(6) -0.014(6)
C59A 0.085(9) 0.051(7) 0.112(11) 0.005(7) -0.012(8) -0.026(7)
C60A 0.062(7) 0.088(9) 0.060(7) -0.015(6) 0.009(5) -0.004(6)
C61A 0.090(9) 0.084(9) 0.066(7) -0.005(7) -0.006(6) -0.004(9)
C62A 0.135(14) 0.069(10) 0.085(9) -0.022(7) -0.044(10) 0.026(9)
Sm1B 0.0401(3) 0.0399(3) 0.0416(2) -0.0011(2) -0.00073(18) 0.0010(2)
O1B 0.051(4) 0.066(5) 0.045(4) -0.004(3) 0.002(3) 0.011(3)
O2B 0.042(3) 0.066(4) 0.047(3) -0.010(3) 0.000(3) 0.000(3)
O3B 0.069(5) 0.035(4) 0.064(4) 0.006(3) -0.016(4) -0.017(3)
O4B 0.042(3) 0.042(4) 0.054(4) 0.007(3) -0.003(3) 0.004(3)
N1B 0.051(5) 0.053(5) 0.055(5) -0.002(4) 0.004(4) 0.010(4)
N2B 0.044(4) 0.061(5) 0.042(4) -0.004(4) -0.001(3) 0.007(4)
N3B 0.066(5) 0.039(4) 0.056(5) -0.001(4) -0.005(4) -0.012(4)
N4B 0.052(5) 0.059(6) 0.059(5) 0.014(4) 0.003(4) 0.001(4)
C1B 0.061(7) 0.071(7) 0.059(6) -0.006(5) 0.013(5) 0.005(5)
C2B 0.079(8) 0.073(8) 0.069(7) -0.001(6) 0.026(6) 0.016(7)
C3B 0.119(12) 0.068(9) 0.073(8) -0.012(7) 0.025(8) 0.023(8)
C4B 0.086(9) 0.056(7) 0.070(7) -0.011(5) 0.018(6) -0.010(6)
C5B 0.056(6) 0.060(7) 0.063(6) -0.004(5) 0.014(5) 0.001(5)
C11B 0.041(5) 0.089(8) 0.042(5) -0.005(5) 0.005(4) 0.002(5)
C12B 0.045(6) 0.095(9) 0.057(6) -0.006(6) -0.001(5) -0.017(6)
C13B 0.070(7) 0.063(7) 0.051(6) -0.011(5) -0.010(5) -0.007(5)
C14B 0.046(5) 0.057(6) 0.039(4) -0.002(4) -0.003(4) -0.004(4)
C15B 0.050(5) 0.046(5) 0.043(5) -0.006(4) -0.008(4) -0.007(4)
C21B 0.049(6) 0.081(9) 0.048(5) -0.019(5) -0.011(4) 0.015(5)
C22B 0.054(7) 0.096(10) 0.068(7) -0.016(7) -0.005(5) 0.006(6)
C23B 0.071(9) 0.153(17) 0.069(8) -0.009(9) -0.012(7) 0.059(11)
C24B 0.036(6) 0.18(2) 0.090(10) -0.016(11) -0.001(6) 0.004(9)
C25B 0.044(7) 0.174(18) 0.066(8) 0.014(9) -0.004(6) -0.002(8)
C26B 0.070(8) 0.134(13) 0.036(5) -0.019(6) 0.008(5) -0.001(8)
C27B 0.099(11) 0.099(12) 0.089(10) -0.011(9) -0.023(9) 0.041(10)
C28B 0.21(3) 0.083(13) 0.147(19) 0.016(12) -0.065(19) 0.023(15)
C29B 0.089(12) 0.142(18) 0.147(18) -0.047(15) -0.042(12) 0.030(12)
C30B 0.078(8) 0.082(8) 0.049(6) 0.001(5) 0.001(5) -0.013(6)
C31B 0.082(9) 0.114(13) 0.069(8) 0.003(7) -0.016(7) -0.043(9)
C32B 0.149(14) 0.078(9) 0.053(6) -0.004(7) -0.014(7) -0.033(10)
C41B 0.055(6) 0.047(6) 0.070(7) 0.006(5) -0.007(5) -0.007(5)
C42B 0.048(6) 0.063(7) 0.070(7) 0.014(5) -0.012(5) -0.008(5)
C43B 0.030(4) 0.053(6) 0.065(6) 0.014(5) 0.001(4) 0.000(4)
C44B 0.045(5) 0.043(5) 0.053(5) 0.003(4) 0.003(4) 0.001(4)
C45B 0.044(5) 0.039(6) 0.053(5) -0.009(4) 0.001(4) 0.003(4)
C51B 0.050(6) 0.061(7) 0.072(7) 0.023(5) -0.009(5) -0.008(5)
C52B 0.055(6) 0.092(9) 0.051(6) 0.015(6) -0.018(5) -0.012(6)
C53B 0.068(9) 0.111(12) 0.071(8) 0.002(8) -0.012(7) -0.008(8)
C54B 0.060(8) 0.128(15) 0.093(11) 0.020(10) -0.019(8) -0.003(8)
C55B 0.060(8) 0.113(13) 0.094(11) 0.016(9) -0.022(7) 0.017(7)
C56B 0.058(6) 0.073(8) 0.088(8) 0.023(7) -0.013(6) 0.009(7)
C57B 0.090(10) 0.113(13) 0.067(8) -0.022(8) -0.002(7) 0.000(9)
C58B 0.114(14) 0.135(17) 0.096(12) -0.005(12) -0.021(10) 0.000(14)
C59B 0.123(14) 0.130(17) 0.078(9) -0.017(10) 0.024(9) -0.062(13)
C60B 0.055(7) 0.099(11) 0.112(12) 0.005(9) 0.001(7) 0.020(7)
C61X 0.16(2) 0.138(19) 0.130(14) 0.028(14) 0.068(14) 0.086(17)
C62X 0.16(2) 0.138(19) 0.130(14) 0.028(14) 0.068(14) 0.086(17)
C61Y 0.16(2) 0.138(19) 0.130(14) 0.028(14) 0.068(14) 0.086(17)
C62Y 0.16(2) 0.138(19) 0.130(14) 0.028(14) 0.068(14) 0.086(17)
S1S 0.0413(11) 0.0370(11) 0.0512(12) -0.0003(9) -0.0032(9) 0.0062(9)
S2S 0.0470(12) 0.0404(11) 0.0453(11) -0.0030(9) -0.0039(9) -0.0025(9)
S3S 0.0611(19) 0.186(5) 0.0544(17) -0.013(2) 0.0011(14) -0.020(2)
S4S 0.0652(18) 0.154(4) 0.0642(17) -0.016(2) -0.0020(14) 0.003(2)
S5S 0.0759(17) 0.0386(12) 0.0445(12) 0.0013(9) 0.0062(11) 0.0004(11)
S6S 0.0606(15) 0.0541(14) 0.0512(13) -0.0037(11) 0.0080(11) 0.0067(11)
C1S 0.058(6) 0.056(6) 0.059(6) 0.000(5) -0.001(5) 0.019(5)
C2S 0.042(5) 0.058(6) 0.066(6) 0.003(5) -0.005(5) -0.014(4)
C3S 0.136(18) 0.137(19) 0.102(14) -0.020(13) -0.019(13) -0.054(15)
C4SX 0.073(6) 0.179(9) 0.098(5) -0.023(5) -0.003(4) 0.029(6)
C4SY 0.073(6) 0.179(9) 0.098(5) -0.023(5) -0.003(4) 0.029(6)
C5S 0.070(7) 0.047(6) 0.065(7) 0.000(5) 0.013(5) -0.001(5)
C6S 0.060(7) 0.073(8) 0.071(7) -0.010(6) 0.019(6) 0.001(6)
F1S 0.040(3) 0.086(5) 0.109(6) -0.009(4) -0.016(3) 0.008(3)
F2S 0.079(5) 0.130(8) 0.056(4) 0.007(4) -0.008(3) 0.020(5)
F3S 0.091(6) 0.062(5) 0.119(6) 0.011(4) -0.019(5) 0.031(4)
F4S 0.041(3) 0.069(4) 0.085(4) -0.003(3) -0.001(3) -0.003(3)
F5S 0.075(4) 0.073(5) 0.080(5) -0.011(4) -0.026(4) -0.008(4)
F6S 0.080(5) 0.077(5) 0.064(4) 0.025(3) -0.022(3) -0.019(4)
F7S 0.227(19) 0.25(2) 0.177(15) -0.058(15) 0.047(13) -0.149(18)
F8S 0.141(10) 0.181(13) 0.112(8) -0.065(9) -0.016(7) -0.006(9)
F9S 0.184(13) 0.131(10) 0.108(8) -0.004(7) -0.037(8) -0.027(9)
F10X 0.073(6) 0.179(9) 0.098(5) -0.023(5) -0.003(4) 0.029(6)
F11X 0.073(6) 0.179(9) 0.098(5) -0.023(5) -0.003(4) 0.029(6)
F12X 0.073(6) 0.179(9) 0.098(5) -0.023(5) -0.003(4) 0.029(6)
F10Y 0.073(6) 0.179(9) 0.098(5) -0.023(5) -0.003(4) 0.029(6)
F11Y 0.073(6) 0.179(9) 0.098(5) -0.023(5) -0.003(4) 0.029(6)
F12Y 0.073(6) 0.179(9) 0.098(5) -0.023(5) -0.003(4) 0.029(6)
F13S 0.118(6) 0.076(5) 0.054(4) 0.007(3) 0.021(4) -0.007(4)
F14S 0.065(4) 0.095(6) 0.084(5) -0.006(4) 0.006(3) -0.019(4)
F15S 0.111(6) 0.058(4) 0.092(5) -0.008(4) 0.022(5) -0.024(4)
F16S 0.107(6) 0.082(5) 0.080(5) 0.021(4) 0.023(4) 0.006(5)
F17S 0.082(5) 0.108(7) 0.112(6) -0.014(5) 0.048(5) 0.018(5)
F18S 0.049(4) 0.123(8) 0.104(6) 0.005(5) -0.001(4) 0.003(4)
O1S 0.067(5) 0.041(4) 0.089(5) -0.008(4) -0.030(4) 0.017(3)
O2S 0.080(5) 0.061(5) 0.053(4) 0.009(3) 0.011(4) -0.010(4)
O3S 0.046(4) 0.068(5) 0.058(4) 0.003(4) -0.002(3) -0.006(3)
O4S 0.046(3) 0.037(3) 0.053(4) -0.001(3) -0.010(3) -0.003(3)
O5S 0.065(4) 0.034(3) 0.053(4) 0.002(3) -0.005(3) -0.005(3)
O6S 0.065(5) 0.050(4) 0.059(4) -0.008(3) 0.009(3) -0.003(3)
O7S 0.074(6) 0.112(8) 0.077(6) -0.002(5) 0.014(5) 0.001(5)
O8S 0.092(8) 0.227(17) 0.059(6) -0.024(8) 0.002(5) -0.041(9)
O9S 0.083(8) 0.31(3) 0.067(7) -0.032(10) -0.006(6) 0.006(11)
O10S 0.050(4) 0.128(8) 0.069(5) -0.021(6) -0.011(4) 0.011(5)
O11S 0.069(6) 0.212(15) 0.062(6) -0.034(7) -0.005(5) -0.009(8)
O12S 0.059(5) 0.169(13) 0.072(6) 0.001(6) 0.004(4) -0.008(6)
O13S 0.056(4) 0.042(4) 0.056(4) -0.005(3) 0.002(3) 0.004(3)
O14S 0.089(5) 0.044(4) 0.051(4) -0.002(3) 0.003(4) -0.002(4)
O15S 0.080(5) 0.043(4) 0.070(5) 0.009(3) 0.014(4) 0.019(4)
O16S 0.052(4) 0.048(4) 0.062(4) -0.002(3) 0.007(3) 0.006(3)
O17S 0.079(6) 0.064(5) 0.066(5) 0.007(4) 0.006(4) 0.017(4)
O18S 0.075(5) 0.062(5) 0.062(5) -0.008(4) 0.003(4) -0.003(4)
O21S 0.048(4) 0.113(7) 0.068(5) -0.022(5) 0.011(4) 0.029(5)
O22S 0.046(4) 0.052(4) 0.055(4) -0.004(3) 0.002(3) -0.014(3)
O23S 0.054(4) 0.056(4) 0.061(4) 0.006(3) -0.012(3) -0.009(3)
O24S 0.051(4) 0.068(5) 0.061(4) -0.005(4) -0.007(3) 0.006(4)
C11S 0.051(6) 0.082(9) 0.068(7) -0.010(6) 0.021(5) 0.002(5)
C12S 0.058(7) 0.086(9) 0.057(6) -0.001(6) 0.004(5) 0.008(6)
C13S 0.049(6) 0.065(8) 0.099(9) 0.001(7) 0.003(6) 0.004(5)
C14S 0.030(4) 0.076(7) 0.053(5) -0.008(5) 0.006(4) -0.006(4)
C15S 0.032(6) 0.129(14) 0.112(11) -0.034(10) -0.004(6) 0.009(7)
C16S 0.093(10) 0.082(10) 0.080(9) 0.024(7) 0.034(8) 0.003(8)
C17S 0.059(7) 0.072(8) 0.071(7) 0.005(6) -0.015(6) -0.001(6)
C18S 0.048(7) 0.125(13) 0.100(11) -0.021(9) -0.018(7) 0.003(7)
C19S 0.097(11) 0.120(14) 0.059(7) -0.005(8) -0.016(7) -0.010(10)
C20S 0.033(5) 0.110(10) 0.065(7) 0.007(7) -0.005(5) 0.014(6)
C21S 0.089(11) 0.094(12) 0.159(18) 0.013(11) -0.056(12) 0.015(9)
C22S 0.091(10) 0.092(11) 0.086(9) -0.012(8) -0.028(8) 0.000(9)

loop_
_atom_type_symbol
_atom_type_description
_atom_type_scat_dispersion_real
_atom_type_scat_dispersion_imag
_atom_type_scat_source
C C 0.0181 0.0091 'International Tables Vol C Tables 4.2.6.8 and 6.1.1.4'
H H 0.0000 0.0000 'International Tables Vol C Tables 4.2.6.8 and 6.1.1.4'
N N 0.0311 0.0180 'International Tables Vol C Tables 4.2.6.8 and 6.1.1.4'
O O 0.0492 0.0322 'International Tables Vol C Tables 4.2.6.8 and 6.1.1.4'
F F 0.0727 0.0534 'International Tables Vol C Tables 4.2.6.8 and 6.1.1.4'
S S 0.3331 0.5567 'International Tables Vol C Tables 4.2.6.8 and 6.1.1.4'
Sm Sm -5.3236 12.2178 'International Tables Vol C Tables 4.2.6.8 and 6.1.1.4'

loop_
_geom_angle_atom_site_label_1
_geom_angle_atom_site_label_2
_geom_angle_atom_site_label_3
_geom_angle
_geom_angle_site_symmetry_1
_geom_angle_site_symmetry_3
_geom_angle_publ_flag
O1A Sm1A O3A 91.6(3) . . ?
O1A Sm1A O2A 71.4(2) . . ?
O3A Sm1A O2A 89.9(2) . . ?
O1A Sm1A O4A 81.0(2) . . ?
O3A Sm1A O4A 72.6(2) . . ?
O2A Sm1A O4A 146.8(2) . . ?
O1A Sm1A O22S 141.4(2) . . ?
O3A Sm1A O22S 77.3(3) . . ?
O2A Sm1A O22S 71.8(2) . . ?
O4A Sm1A O22S 128.2(2) . . ?
O1A Sm1A O21S 84.6(3) . . ?
O3A Sm1A O21S 145.1(3) . . ?
O2A Sm1A O21S 121.1(3) . . ?
O4A Sm1A O21S 72.6(3) . . ?
O22S Sm1A O21S 124.8(3) . . ?
O1A Sm1A O4S 150.1(2) . . ?
O3A Sm1A O4S 92.1(2) . . ?
O2A Sm1A O4S 138.3(2) . . ?
O4A Sm1A O4S 71.9(2) . . ?
O22S Sm1A O4S 68.1(2) . . ?
O21S Sm1A O4S 75.5(3) . . ?
O1A Sm1A O1S 105.5(3) . . ?
O3A Sm1A O1S 148.1(3) . . ?
O2A Sm1A O1S 71.1(3) . . ?
O4A Sm1A O1S 135.8(3) . . ?
O22S Sm1A O1S 72.6(3) . . ?
O21S Sm1A O1S 64.8(3) . . ?
O4S Sm1A O1S 86.2(2) . . ?
N1A O1A Sm1A 139.6(5) . . ?
C15A O2A Sm1A 136.9(6) . . ?
N3A O3A Sm1A 134.4(5) . . ?
C45A O4A Sm1A 134.1(5) . . ?
O1A N1A C1A 112.4(8) . . ?
O1A N1A C14A 111.4(7) . . ?
C1A N1A C14A 111.7(7) . . ?
O1A N1A C11A 108.2(7) . . ?
C1A N1A C11A 111.9(8) . . ?
C14A N1A C11A 100.6(8) . . ?
C15A N2A C21A 123.1(8) . . ?
O3A N3A C5A 111.7(7) . . ?
O3A N3A C44A 111.1(7) . . ?
C5A N3A C44A 110.5(7) . . ?
O3A N3A C41A 106.9(7) . . ?
C5A N3A C41A 115.3(8) . . ?
C44A N3A C41A 100.9(8) . . ?
C45A N4A C51A 122.9(8) . . ?
N1A C1A C2A 115.5(8) . . ?
C1A C2A C3A 111.8(10) . . ?
C4A C3A C2A 113.7(10) . . ?
C3A C4A C5A 113.9(11) . . ?
N3A C5A C4A 114.9(10) . . ?
N1A C11A C12A 103.7(9) . . ?
C11A C12A C13A 106.1(8) . . ?
C14A C13A C12A 102.0(10) . . ?
N1A C14A C13A 104.8(8) . . ?
N1A C14A C15A 111.1(7) . . ?
C13A C14A C15A 117.8(9) . . ?
O2A C15A N2A 125.6(9) . . ?
O2A C15A C14A 119.4(8) . . ?
N2A C15A C14A 115.0(8) . . ?
C26A C21A C22A 124.6(10) . . ?
C26A C21A N2A 120.9(10) . . ?
C22A C21A N2A 114.4(10) . . ?
C23A C22A C21A 113.6(13) . . ?
C23A C22A C27A 121.5(13) . . ?
C21A C22A C27A 124.8(11) . . ?
C24A C23A C22A 123.7(15) . . ?
C23A C24A C25A 121.3(14) . . ?
C26A C25A C24A 118.7(15) . . ?
C21A C26A C25A 118.1(12) . . ?
C21A C26A C30A 121.0(9) . . ?
C25A C26A C30A 120.9(11) . . ?
C22A C27A C28A 110.3(14) . . ?
C22A C27A C29A 112.8(14) . . ?
C28A C27A C29A 110.0(15) . . ?
C26A C30A C32A 113.1(10) . . ?
C26A C30A C31A 111.8(9) . . ?
C32A C30A C31A 108.7(10) . . ?
C42A C41A N3A 104.3(9) . . ?
C41A C42A C43A 106.3(8) . . ?
C44A C43A C42A 104.5(9) . . ?
C45A C44A C43A 118.4(9) . . ?
C45A C44A N3A 113.5(7) . . ?
C43A C44A N3A 102.1(8) . . ?
O4A C45A N4A 121.8(8) . . ?
O4A C45A C44A 124.2(8) . . ?
N4A C45A C44A 114.0(7) . . ?
C56A C51A C52A 123.2(9) . . ?
C56A C51A N4A 118.1(8) . . ?
C52A C51A N4A 118.6(9) . . ?
C53A C52A C51A 117.7(11) . . ?
C53A C52A C57A 120.0(11) . . ?
C51A C52A C57A 122.3(9) . . ?
C52A C53A C54A 122.3(12) . . ?
C53A C54A C55A 119.2(11) . . ?
C54A C55A C56A 122.8(12) . . ?
C51A C56A C55A 114.8(10) . . ?
C51A C56A C60A 122.8(9) . . ?
C55A C56A C60A 122.4(11) . . ?
C59A C57A C52A 112.4(11) . . ?
C59A C57A C58A 107.9(10) . . ?
C52A C57A C58A 110.7(9) . . ?
C56A C60A C61A 117.3(12) . . ?
C56A C60A C62A 109.3(12) . . ?
C61A C60A C62A 108.3(11) . . ?
O1B Sm1B O3B 90.5(3) . . ?
O1B Sm1B O2B 71.3(2) . . ?
O3B Sm1B O2B 80.0(3) . . ?
O1B Sm1B O4B 84.6(2) . . ?
O3B Sm1B O4B 71.7(2) . . ?
O2B Sm1B O4B 142.5(3) . . ?
O1B Sm1B O23S 80.8(3) . . ?
O3B Sm1B O23S 143.9(3) . . ?
O2B Sm1B O23S 128.4(3) . . ?
O4B Sm1B O23S 72.6(2) . . ?
O1B Sm1B O24S 144.6(3) . . ?
O3B Sm1B O24S 82.5(3) . . ?
O2B Sm1B O24S 73.3(2) . . ?
O4B Sm1B O24S 125.0(3) . . ?
O23S Sm1B O24S 123.5(3) . . ?
O1B Sm1B O13S 98.9(3) . . ?
O3B Sm1B O13S 147.1(3) . . ?
O2B Sm1B O13S 73.5(3) . . ?
O4B Sm1B O13S 140.2(2) . . ?
O23S Sm1B O13S 69.0(2) . . ?
O24S Sm1B O13S 71.6(3) . . ?
O1B Sm1B O16S 149.1(2) . . ?
O3B Sm1B O16S 99.9(3) . . ?
O2B Sm1B O16S 139.1(2) . . ?
O4B Sm1B O16S 71.4(2) . . ?
O23S Sm1B O16S 73.6(3) . . ?
O24S Sm1B O16S 66.2(3) . . ?
O13S Sm1B O16S 88.0(2) . . ?
N1B O1B Sm1B 139.2(6) . . ?
C15B O2B Sm1B 137.5(6) . . ?
N3B O3B Sm1B 135.2(6) . . ?
C45B O4B Sm1B 133.3(6) . . ?
O1B N1B C14B 113.3(7) . . ?
O1B N1B C11B 106.8(8) . . ?
C14B N1B C11B 101.5(8) . . ?
O1B N1B C1B 111.0(8) . . ?
C14B N1B C1B 109.1(8) . . ?
C11B N1B C1B 114.9(9) . . ?
C15B N2B C21B 123.9(8) . . ?
O3B N3B C41B 107.7(8) . . ?
O3B N3B C44B 113.2(7) . . ?
C41B N3B C44B 101.1(8) . . ?
O3B N3B C5B 111.6(9) . . ?
C41B N3B C5B 114.2(9) . . ?
C44B N3B C5B 108.8(8) . . ?
C45B N4B C51B 123.3(9) . . ?
N1B C1B C2B 113.1(10) . . ?
C1B C2B C3B 109.8(12) . . ?
C4B C3B C2B 114.6(11) . . ?
C3B C4B C5B 112.7(12) . . ?
C4B C5B N3B 113.8(10) . . ?
N1B C11B C12B 103.5(9) . . ?
C13B C12B C11B 106.8(9) . . ?
C14B C13B C12B 101.6(10) . . ?
N1B C14B C13B 103.4(8) . . ?
N1B C14B C15B 112.4(8) . . ?
C13B C14B C15B 114.6(9) . . ?
O2B C15B N2B 125.3(9) . . ?
O2B C15B C14B 120.4(8) . . ?
N2B C15B C14B 114.3(8) . . ?
C22B C21B C26B 120.0 . . ?
C22B C21B N2B 118.0(7) . . ?
C26B C21B N2B 121.9(7) . . ?
C21B C22B C23B 120.0 . . ?
C21B C22B C27B 118.9(8) . . ?
C23B C22B C27B 121.1(8) . . ?
C24B C23B C22B 120.0 . . ?
C25B C24B C23B 120.0 . . ?
C24B C25B C26B 120.0 . . ?
C25B C26B C21B 120.0 . . ?
C25B C26B C30B 118.5(8) . . ?
C21B C26B C30B 121.5(8) . . ?
C22B C27B C29B 113.2(17) . . ?
C22B C27B C28B 110.0(16) . . ?
C29B C27B C28B 108.8(18) . . ?
C31B C30B C26B 117.1(12) . . ?
C31B C30B C32B 106.5(13) . . ?
C26B C30B C32B 110.3(10) . . ?
N3B C41B C42B 103.4(9) . . ?
C41B C42B C43B 107.4(9) . . ?
C44B C43B C42B 100.4(9) . . ?
C45B C44B N3B 111.6(8) . . ?
C45B C44B C43B 116.4(8) . . ?
N3B C44B C43B 101.7(8) . . ?
O4B C45B N4B 122.9(9) . . ?
O4B C45B C44B 124.3(9) . . ?
N4B C45B C44B 112.8(9) . . ?
C52B C51B C56B 122.0(11) . . ?
C52B C51B N4B 119.7(11) . . ?
C56B C51B N4B 118.3(12) . . ?
C51B C52B C53B 117.7(12) . . ?
C51B C52B C57B 120.3(11) . . ?
C53B C52B C57B 122.0(13) . . ?
C54B C53B C52B 117.9(16) . . ?
C55B C54B C53B 125.9(16) . . ?
C54B C55B C56B 119.1(15) . . ?
C55B C56B C51B 117.4(14) . . ?
C55B C56B C60B 119.3(13) . . ?
C51B C56B C60B 123.3(12) . . ?
C59B C57B C52B 107.9(15) . . ?
C59B C57B C58B 108.1(14) . . ?
C52B C57B C58B 109.6(15) . . ?
C62Y C60B C61Y 114(3) . . ?
C62X C60B C61X 112(2) . . ?
C62Y C60B C56B 126(4) . . ?
C62X C60B C56B 111(2) . . ?
C61Y C60B C56B 101(3) . . ?
C61X C60B C56B 113.6(19) . . ?
O3S S1S O2S 115.3(5) . . ?
O3S S1S O1S 114.5(5) . . ?
O2S S1S O1S 115.2(5) . . ?
O3S S1S C1S 102.9(5) . . ?
O2S S1S C1S 104.6(5) . . ?
O1S S1S C1S 101.9(5) . . ?
O6S S2S O4S 114.8(4) . . ?
O6S S2S O5S 116.4(5) . . ?
O4S S2S O5S 113.5(4) . . ?
O6S S2S C2S 104.2(5) . . ?
O4S S2S C2S 103.1(5) . . ?
O5S S2S C2S 102.6(5) . . ?
O9S S3S O7S 115.2(8) . . ?
O9S S3S O8S 115.2(8) . . ?
O7S S3S O8S 113.9(7) . . ?
O9S S3S C3S 103.9(12) . . ?
O7S S3S C3S 100.1(9) . . ?
O8S S3S C3S 106.2(11) . . ?
O12S S4S O11S 114.6(7) . . ?
O12S S4S O10S 118.2(5) . . ?
O11S S4S O10S 116.6(6) . . ?
O12S S4S C4SY 100.4(9) . . ?
O11S S4S C4SY 98.9(9) . . ?
O10S S4S C4SY 103.5(9) . . ?
O12S S4S C4SX 104.2(10) . . ?
O11S S4S C4SX 110.4(11) . . ?
O10S S4S C4SX 88.2(10) . . ?
O15S S5S O14S 115.5(5) . . ?
O15S S5S O13S 114.8(5) . . ?
O14S S5S O13S 113.7(5) . . ?
O15S S5S C5S 104.6(5) . . ?
O14S S5S C5S 102.8(6) . . ?
O13S S5S C5S 103.2(5) . . ?
O18S S6S O17S 116.2(6) . . ?
O18S S6S O16S 115.2(5) . . ?
O17S S6S O16S 112.2(5) . . ?
O18S S6S C6S 104.3(6) . . ?
O17S S6S C6S 104.6(6) . . ?
O16S S6S C6S 102.3(5) . . ?
F2S C1S F3S 107.7(10) . . ?
F2S C1S F1S 108.8(10) . . ?
F3S C1S F1S 105.9(9) . . ?
F2S C1S S1S 112.5(8) . . ?
F3S C1S S1S 111.3(9) . . ?
F1S C1S S1S 110.4(8) . . ?
F5S C2S F6S 108.7(9) . . ?
F5S C2S F4S 108.0(8) . . ?
F6S C2S F4S 105.9(10) . . ?
F5S C2S S2S 110.7(8) . . ?
F6S C2S S2S 111.9(7) . . ?
F4S C2S S2S 111.4(8) . . ?
F8S C3S F9S 112(2) . . ?
F8S C3S F7S 107.4(17) . . ?
F9S C3S F7S 111(2) . . ?
F8S C3S S3S 112.4(18) . . ?
F9S C3S S3S 110.3(14) . . ?
F7S C3S S3S 104(2) . . ?
F10X C4SX F11X 105(2) . . ?
F10X C4SX F12X 106(2) . . ?
F11X C4SX F12X 106(2) . . ?
F10X C4SX S4S 114(2) . . ?
F11X C4SX S4S 111(2) . . ?
F12X C4SX S4S 114(2) . . ?
F10Y C4SY F11Y 109.9(19) . . ?
F10Y C4SY F12Y 112.0(17) . . ?
F11Y C4SY F12Y 111.9(17) . . ?
F10Y C4SY S4S 108.1(16) . . ?
F11Y C4SY S4S 108.3(16) . . ?
F12Y C4SY S4S 106.4(17) . . ?
F14S C5S F15S 110.8(11) . . ?
F14S C5S F13S 108.0(10) . . ?
F15S C5S F13S 108.3(10) . . ?
F14S C5S S5S 111.4(8) . . ?
F15S C5S S5S 108.9(8) . . ?
F13S C5S S5S 109.5(9) . . ?
F18S C6S F16S 107.8(12) . . ?
F18S C6S F17S 107.5(11) . . ?
F16S C6S F17S 108.4(11) . . ?
F18S C6S S6S 112.3(9) . . ?
F16S C6S S6S 111.9(9) . . ?
F17S C6S S6S 108.8(9) . . ?
S1S O1S Sm1A 152.5(5) . . ?
S2S O4S Sm1A 143.0(4) . . ?
S5S O13S Sm1B 143.8(4) . . ?
S6S O16S Sm1B 144.3(5) . . ?
C11S O21S Sm1A 142.9(9) . . ?
C14S O22S Sm1A 134.1(6) . . ?
C17S O23S Sm1B 138.6(7) . . ?
C20S O24S Sm1B 134.3(7) . . ?
O21S C11S C12S 110.9(11) . . ?
O21S C11S C13S 113.9(11) . . ?
C12S C11S C13S 113.0(10) . . ?
O22S C14S C16S 110.1(9) . . ?
O22S C14S C15S 108.6(10) . . ?
C16S C14S C15S 113.4(12) . . ?
O23S C17S C18S 107.5(11) . . ?
O23S C17S C19S 110.8(12) . . ?
C18S C17S C19S 113.8(13) . . ?
O24S C20S C22S 109.5(11) . . ?
O24S C20S C21S 109.4(12) . . ?
C22S C20S C21S 114.1(12) . . ?

loop_
_geom_bond_atom_site_label_1
_geom_bond_atom_site_label_2
_geom_bond_distance
_geom_bond_site_symmetry_2
_geom_bond_publ_flag
Sm1A O1A 2.292(6) . ?
Sm1A O3A 2.295(6) . ?
Sm1A O2A 2.405(6) . ?
Sm1A O4A 2.414(6) . ?
Sm1A O22S 2.475(7) . ?
Sm1A O21S 2.508(7) . ?
Sm1A O4S 2.513(6) . ?
Sm1A O1S 2.526(7) . ?
O1A N1A 1.385(10) . ?
O2A C15A 1.238(11) . ?
O3A N3A 1.394(10) . ?
O4A C45A 1.240(10) . ?
N1A C1A 1.469(14) . ?
N1A C14A 1.503(14) . ?
N1A C11A 1.526(13) . ?
N2A C15A 1.295(12) . ?
N2A C21A 1.450(14) . ?
N3A C5A 1.485(13) . ?
N3A C44A 1.513(12) . ?
N3A C41A 1.515(12) . ?
N4A C45A 1.325(12) . ?
N4A C51A 1.459(12) . ?
C1A C2A 1.495(18) . ?
C2A C3A 1.58(2) . ?
C3A C4A 1.47(2) . ?
C4A C5A 1.540(15) . ?
C11A C12A 1.53(2) . ?
C12A C13A 1.580(19) . ?
C13A C14A 1.505(14) . ?
C14A C15A 1.533(13) . ?
C21A C26A 1.386(17) . ?
C21A C22A 1.426(18) . ?
C22A C23A 1.421(19) . ?
C22A C27A 1.49(2) . ?
C23A C24A 1.32(3) . ?
C24A C25A 1.42(2) . ?
C25A C26A 1.399(15) . ?
C26A C30A 1.514(16) . ?
C27A C28A 1.51(2) . ?
C27A C29A 1.53(2) . ?
C30A C32A 1.524(16) . ?
C30A C31A 1.526(15) . ?
C41A C42A 1.486(18) . ?
C42A C43A 1.531(16) . ?
C43A C44A 1.500(14) . ?
C44A C45A 1.494(13) . ?
C51A C56A 1.404(15) . ?
C51A C52A 1.412(15) . ?
C52A C53A 1.360(15) . ?
C52A C57A 1.511(15) . ?
C53A C54A 1.37(2) . ?
C54A C55A 1.38(2) . ?
C55A C56A 1.415(16) . ?
C56A C60A 1.461(17) . ?
C57A C59A 1.504(17) . ?
C57A C58A 1.559(19) . ?
C60A C61A 1.48(2) . ?
C60A C62A 1.58(2) . ?
Sm1B O1B 2.284(7) . ?
Sm1B O3B 2.316(7) . ?
Sm1B O2B 2.404(7) . ?
Sm1B O4B 2.423(6) . ?
Sm1B O23S 2.460(7) . ?
Sm1B O24S 2.475(8) . ?
Sm1B O13S 2.516(7) . ?
Sm1B O16S 2.539(7) . ?
O1B N1B 1.381(11) . ?
O2B C15B 1.239(12) . ?
O3B N3B 1.380(11) . ?
O4B C45B 1.207(12) . ?
N1B C14B 1.493(14) . ?
N1B C11B 1.499(14) . ?
N1B C1B 1.505(16) . ?
N2B C15B 1.310(12) . ?
N2B C21B 1.442(10) . ?
N3B C41B 1.500(14) . ?
N3B C44B 1.514(14) . ?
N3B C5B 1.539(15) . ?
N4B C45B 1.354(14) . ?
N4B C51B 1.444(15) . ?
C1B C2B 1.543(19) . ?
C2B C3B 1.58(2) . ?
C3B C4B 1.50(2) . ?
C4B C5B 1.513(17) . ?
C11B C12B 1.542(19) . ?
C12B C13B 1.535(18) . ?
C13B C14B 1.522(15) . ?
C14B C15B 1.529(14) . ?
C21B C22B 1.3900 . ?
C21B C26B 1.3900 . ?
C22B C23B 1.3900 . ?
C22B C27B 1.52(2) . ?
C23B C24B 1.3900 . ?
C24B C25B 1.3900 . ?
C25B C26B 1.3900 . ?
C26B C30B 1.547(16) . ?
C27B C29B 1.53(3) . ?
C27B C28B 1.54(3) . ?
C30B C31B 1.525(19) . ?
C30B C32B 1.55(2) . ?
C41B C42B 1.508(18) . ?
C42B C43B 1.572(16) . ?
C43B C44B 1.542(13) . ?
C44B C45B 1.510(14) . ?
C51B C52B 1.367(19) . ?
C51B C56B 1.429(18) . ?
C52B C53B 1.446(18) . ?
C52B C57B 1.55(2) . ?
C53B C54B 1.35(2) . ?
C54B C55B 1.32(3) . ?
C55B C56B 1.41(2) . ?
C56B C60B 1.53(2) . ?
C57B C59B 1.48(3) . ?
C57B C58B 1.55(3) . ?
C60B C62Y 1.49(3) . ?
C60B C62X 1.50(2) . ?
C60B C61Y 1.51(3) . ?
C60B C61X 1.52(2) . ?
S1S O3S 1.421(8) . ?
S1S O2S 1.423(8) . ?
S1S O1S 1.449(8) . ?
S1S C1S 1.801(11) . ?
S2S O6S 1.422(8) . ?
S2S O4S 1.452(7) . ?
S2S O5S 1.459(7) . ?
S2S C2S 1.816(11) . ?
S3S O9S 1.417(13) . ?
S3S O7S 1.448(11) . ?
S3S O8S 1.463(12) . ?
S3S C3S 1.82(3) . ?
S4S O12S 1.408(10) . ?
S4S O11S 1.429(11) . ?
S4S O10S 1.466(9) . ?
S4S C4SY 1.79(3) . ?
S4S C4SX 1.80(4) . ?
S5S O15S 1.406(8) . ?
S5S O14S 1.420(8) . ?
S5S O13S 1.465(7) . ?
S5S C5S 1.854(12) . ?
S6S O18S 1.418(9) . ?
S6S O17S 1.431(9) . ?
S6S O16S 1.442(8) . ?
S6S C6S 1.815(13) . ?
C1S F2S 1.309(14) . ?
C1S F3S 1.344(14) . ?
C1S F1S 1.354(15) . ?
C2S F5S 1.330(13) . ?
C2S F6S 1.335(13) . ?
C2S F4S 1.335(14) . ?
C3S F8S 1.28(3) . ?
C3S F9S 1.33(3) . ?
C3S F7S 1.40(3) . ?
C4SX F10X 1.49(3) . ?
C4SX F11X 1.51(3) . ?
C4SX F12X 1.51(3) . ?
C4SY F10Y 1.31(2) . ?
C4SY F11Y 1.31(2) . ?
C4SY F12Y 1.324(19) . ?
C5S F14S 1.310(15) . ?
C5S F15S 1.328(14) . ?
C5S F13S 1.341(15) . ?
C6S F18S 1.307(16) . ?
C6S F16S 1.352(17) . ?
C6S F17S 1.363(15) . ?
O21S C11S 1.382(15) . ?
O22S C14S 1.451(12) . ?
O23S C17S 1.446(14) . ?
O24S C20S 1.477(14) . ?
C11S C12S 1.482(18) . ?
C11S C13S 1.496(17) . ?
C14S C16S 1.50(2) . ?
C14S C15S 1.515(16) . ?
C17S C18S 1.48(2) . ?
C17S C19S 1.51(2) . ?
C20S C22S 1.48(2) . ?
C20S C21S 1.50(2) . ?

loop_
_geom_torsion_atom_site_label_1
_geom_torsion_atom_site_label_2
_geom_torsion_atom_site_label_3
_geom_torsion_atom_site_label_4
_geom_torsion
_geom_torsion_site_symmetry_1
_geom_torsion_site_symmetry_2
_geom_torsion_site_symmetry_3
_geom_torsion_site_symmetry_4
_geom_torsion_publ_flag
Sm1A O1A N1A C1A 93.4(10) . . . . ?
Sm1A O1A N1A C14A -32.8(12) . . . . ?
Sm1A O1A N1A C11A -142.5(8) . . . . ?
Sm1A O3A N3A C5A 69.5(9) . . . . ?
Sm1A O3A N3A C44A -54.3(10) . . . . ?
Sm1A O3A N3A C41A -163.6(7) . . . . ?
O1A N1A C1A C2A 61.6(11) . . . . ?
C14A N1A C1A C2A -172.3(8) . . . . ?
C11A N1A C1A C2A -60.4(12) . . . . ?
N1A C1A C2A C3A -142.7(10) . . . . ?
C1A C2A C3A C4A 61.3(13) . . . . ?
C2A C3A C4A C5A 57.1(15) . . . . ?
O3A N3A C5A C4A 69.0(10) . . . . ?
C44A N3A C5A C4A -166.8(9) . . . . ?
C41A N3A C5A C4A -53.2(12) . . . . ?
C3A C4A C5A N3A -164.9(10) . . . . ?
O1A N1A C11A C12A 76.0(10) . . . . ?
C1A N1A C11A C12A -159.6(9) . . . . ?
C14A N1A C11A C12A -40.9(10) . . . . ?
N1A C11A C12A C13A 19.5(11) . . . . ?
C11A C12A C13A C14A 9.4(11) . . . . ?
O1A N1A C14A C13A -66.0(9) . . . . ?
C1A N1A C14A C13A 167.4(8) . . . . ?
C11A N1A C14A C13A 48.5(9) . . . . ?
O1A N1A C14A C15A 62.3(9) . . . . ?
C1A N1A C14A C15A -64.3(10) . . . . ?
C11A N1A C14A C15A 176.7(8) . . . . ?
C12A C13A C14A N1A -35.6(10) . . . . ?
C12A C13A C14A C15A -159.7(8) . . . . ?
Sm1A O2A C15A N2A -170.4(7) . . . . ?
Sm1A O2A C15A C14A 10.0(14) . . . . ?
C21A N2A C15A O2A -2.1(16) . . . . ?
C21A N2A C15A C14A 177.6(9) . . . . ?
N1A C14A C15A O2A -54.6(11) . . . . ?
C13A C14A C15A O2A 66.2(12) . . . . ?
N1A C14A C15A N2A 125.8(9) . . . . ?
C13A C14A C15A N2A -113.4(10) . . . . ?
C15A N2A C21A C26A 75.6(13) . . . . ?
C15A N2A C21A C22A -108.2(11) . . . . ?
C26A C21A C22A C23A -1.5(16) . . . . ?
N2A C21A C22A C23A -177.5(10) . . . . ?
C26A C21A C22A C27A -179.0(11) . . . . ?
N2A C21A C22A C27A 5.0(16) . . . . ?
C21A C22A C23A C24A 4(2) . . . . ?
C27A C22A C23A C24A -178.8(14) . . . . ?
C22A C23A C24A C25A -3(2) . . . . ?
C23A C24A C25A C26A 1(2) . . . . ?
C22A C21A C26A C25A -0.9(15) . . . . ?
N2A C21A C26A C25A 174.9(9) . . . . ?
C22A C21A C26A C30A -179.2(9) . . . . ?
N2A C21A C26A C30A -3.4(13) . . . . ?
C24A C25A C26A C21A 1.4(16) . . . . ?
C24A C25A C26A C30A 179.8(10) . . . . ?
C23A C22A C27A C28A 75.5(19) . . . . ?
C21A C22A C27A C28A -107.2(17) . . . . ?
C23A C22A C27A C29A -48.0(19) . . . . ?
C21A C22A C27A C29A 129.2(15) . . . . ?
C21A C26A C30A C32A -160.6(9) . . . . ?
C25A C26A C30A C32A 21.1(13) . . . . ?
C21A C26A C30A C31A 76.4(11) . . . . ?
C25A C26A C30A C31A -101.9(11) . . . . ?
O3A N3A C41A C42A 75.3(10) . . . . ?
C5A N3A C41A C42A -160.0(9) . . . . ?
C44A N3A C41A C42A -41.0(10) . . . . ?
N3A C41A C42A C43A 19.9(11) . . . . ?
C41A C42A C43A C44A 9.1(12) . . . . ?
C42A C43A C44A C45A -159.7(9) . . . . ?
C42A C43A C44A N3A -34.4(10) . . . . ?
O3A N3A C44A C45A 61.9(10) . . . . ?
C5A N3A C44A C45A -62.6(10) . . . . ?
C41A N3A C44A C45A 175.0(8) . . . . ?
O3A N3A C44A C43A -66.6(9) . . . . ?
C5A N3A C44A C43A 168.9(8) . . . . ?
C41A N3A C44A C43A 46.4(9) . . . . ?
Sm1A O4A C45A N4A 163.9(6) . . . . ?
Sm1A O4A C45A C44A -16.1(13) . . . . ?
C51A N4A C45A O4A -4.7(13) . . . . ?
C51A N4A C45A C44A 175.4(8) . . . . ?
C43A C44A C45A O4A 88.5(11) . . . . ?
N3A C44A C45A O4A -31.2(13) . . . . ?
C43A C44A C45A N4A -91.6(10) . . . . ?
N3A C44A C45A N4A 148.8(8) . . . . ?
C45A N4A C51A C56A -99.4(11) . . . . ?
C45A N4A C51A C52A 80.3(12) . . . . ?
C56A C51A C52A C53A 0.8(16) . . . . ?
N4A C51A C52A C53A -178.9(9) . . . . ?
C56A C51A C52A C57A -178.4(10) . . . . ?
N4A C51A C52A C57A 2.0(15) . . . . ?
C51A C52A C53A C54A -1.3(18) . . . . ?
C57A C52A C53A C54A 178.0(12) . . . . ?
C52A C53A C54A C55A 2(2) . . . . ?
C53A C54A C55A C56A -2(2) . . . . ?
C52A C51A C56A C55A -0.9(16) . . . . ?
N4A C51A C56A C55A 178.8(10) . . . . ?
C52A C51A C56A C60A 179.0(11) . . . . ?
N4A C51A C56A C60A -1.3(16) . . . . ?
C54A C55A C56A C51A 1.5(19) . . . . ?
C54A C55A C56A C60A -178.5(14) . . . . ?
C53A C52A C57A C59A -50.1(15) . . . . ?
C51A C52A C57A C59A 129.1(12) . . . . ?
C53A C52A C57A C58A 70.7(13) . . . . ?
C51A C52A C57A C58A -110.1(11) . . . . ?
C51A C56A C60A C61A 150.2(11) . . . . ?
C55A C56A C60A C61A -29.8(18) . . . . ?
C51A C56A C60A C62A -86.0(14) . . . . ?
C55A C56A C60A C62A 93.9(15) . . . . ?
Sm1B O1B N1B C14B -34.8(13) . . . . ?
Sm1B O1B N1B C11B -145.7(9) . . . . ?
Sm1B O1B N1B C1B 88.3(11) . . . . ?
Sm1B O3B N3B C41B -153.4(8) . . . . ?
Sm1B O3B N3B C44B -42.6(13) . . . . ?
Sm1B O3B N3B C5B 80.6(11) . . . . ?
O1B N1B C1B C2B 60.2(11) . . . . ?
C14B N1B C1B C2B -174.4(9) . . . . ?
C11B N1B C1B C2B -61.2(12) . . . . ?
N1B C1B C2B C3B -151.7(10) . . . . ?
C1B C2B C3B C4B 62.2(15) . . . . ?
C2B C3B C4B C5B 59.2(17) . . . . ?
C3B C4B C5B N3B -153.2(11) . . . . ?
O3B N3B C5B C4B 65.9(12) . . . . ?
C41B N3B C5B C4B -56.4(13) . . . . ?
C44B N3B C5B C4B -168.5(9) . . . . ?
O1B N1B C11B C12B 80.3(10) . . . . ?
C14B N1B C11B C12B -38.5(10) . . . . ?
C1B N1B C11B C12B -156.0(9) . . . . ?
N1B C11B C12B C13B 14.5(12) . . . . ?
C11B C12B C13B C14B 14.7(12) . . . . ?
O1B N1B C14B C13B -64.9(10) . . . . ?
C11B N1B C14B C13B 49.2(10) . . . . ?
C1B N1B C14B C13B 170.9(9) . . . . ?
O1B N1B C14B C15B 59.1(11) . . . . ?
C11B N1B C14B C15B 173.3(8) . . . . ?
C1B N1B C14B C15B -65.0(10) . . . . ?
C12B C13B C14B N1B -39.1(10) . . . . ?
C12B C13B C14B C15B -161.7(9) . . . . ?
Sm1B O2B C15B N2B -177.1(8) . . . . ?
Sm1B O2B C15B C14B 1.5(16) . . . . ?
C21B N2B C15B O2B -2.2(17) . . . . ?
C21B N2B C15B C14B 179.2(9) . . . . ?
N1B C14B C15B O2B -46.0(13) . . . . ?
C13B C14B C15B O2B 71.6(13) . . . . ?
N1B C14B C15B N2B 132.7(9) . . . . ?
C13B C14B C15B N2B -109.7(10) . . . . ?
C15B N2B C21B C22B -110.2(10) . . . . ?
C15B N2B C21B C26B 74.3(11) . . . . ?
C26B C21B C22B C23B 0.0 . . . . ?
N2B C21B C22B C23B -175.6(7) . . . . ?
C26B C21B C22B C27B -180.0(10) . . . . ?
N2B C21B C22B C27B 4.4(10) . . . . ?
C21B C22B C23B C24B 0.0 . . . . ?
C27B C22B C23B C24B 180.0(10) . . . . ?
C22B C23B C24B C25B 0.0 . . . . ?
C23B C24B C25B C26B 0.0 . . . . ?
C24B C25B C26B C21B 0.0 . . . . ?
C24B C25B C26B C30B 179.5(8) . . . . ?
C22B C21B C26B C25B 0.0 . . . . ?
N2B C21B C26B C25B 175.5(8) . . . . ?
C22B C21B C26B C30B -179.5(8) . . . . ?
N2B C21B C26B C30B -4.0(10) . . . . ?
C21B C22B C27B C29B 91.7(13) . . . . ?
C23B C22B C27B C29B -88.3(13) . . . . ?
C21B C22B C27B C28B -146.3(14) . . . . ?
C23B C22B C27B C28B 33.7(18) . . . . ?
C25B C26B C30B C31B 13.5(13) . . . . ?
C21B C26B C30B C31B -167.0(9) . . . . ?
C25B C26B C30B C32B -108.5(10) . . . . ?
C21B C26B C30B C32B 71.0(12) . . . . ?
O3B N3B C41B C42B 76.4(10) . . . . ?
C44B N3B C41B C42B -42.5(10) . . . . ?
C5B N3B C41B C42B -159.1(9) . . . . ?
N3B C41B C42B C43B 17.8(11) . . . . ?
C41B C42B C43B C44B 13.1(11) . . . . ?
O3B N3B C44B C45B 61.5(11) . . . . ?
C41B N3B C44B C45B 176.4(8) . . . . ?
C5B N3B C44B C45B -63.1(10) . . . . ?
O3B N3B C44B C43B -63.3(10) . . . . ?
C41B N3B C44B C43B 51.6(9) . . . . ?
C5B N3B C44B C43B 172.1(8) . . . . ?
C42B C43B C44B C45B -160.4(9) . . . . ?
C42B C43B C44B N3B -38.8(9) . . . . ?
Sm1B O4B C45B N4B 163.5(7) . . . . ?
Sm1B O4B C45B C44B -19.4(14) . . . . ?
C51B N4B C45B O4B -2.7(16) . . . . ?
C51B N4B C45B C44B 180.0(10) . . . . ?
N3B C44B C45B O4B -34.0(13) . . . . ?
C43B C44B C45B O4B 82.2(12) . . . . ?
N3B C44B C45B N4B 143.3(9) . . . . ?
C43B C44B C45B N4B -100.5(10) . . . . ?
C45B N4B C51B C52B -105.6(13) . . . . ?
C45B N4B C51B C56B 74.8(14) . . . . ?
C56B C51B C52B C53B -2.2(19) . . . . ?
N4B C51B C52B C53B 178.2(11) . . . . ?
C56B C51B C52B C57B 176.0(13) . . . . ?
N4B C51B C52B C57B -3.5(18) . . . . ?
C51B C52B C53B C54B 4(2) . . . . ?
C57B C52B C53B C54B -174.1(16) . . . . ?
C52B C53B C54B C55B -5(3) . . . . ?
C53B C54B C55B C56B 3(3) . . . . ?
C54B C55B C56B C51B 0(2) . . . . ?
C54B C55B C56B C60B 176.8(15) . . . . ?
C52B C51B C56B C55B 0.5(19) . . . . ?
N4B C51B C56B C55B 180.0(12) . . . . ?
C52B C51B C56B C60B -176.7(12) . . . . ?
N4B C51B C56B C60B 2.8(18) . . . . ?
C51B C52B C57B C59B -101.8(14) . . . . ?
C53B C52B C57B C59B 76.4(18) . . . . ?
C51B C52B C57B C58B 140.7(14) . . . . ?
C53B C52B C57B C58B -41(2) . . . . ?
C55B C56B C60B C62Y 37(4) . . . . ?
C51B C56B C60B C62Y -146(4) . . . . ?
C55B C56B C60B C62X 61(2) . . . . ?
C51B C56B C60B C62X -121(2) . . . . ?
C55B C56B C60B C61Y -94(3) . . . . ?
C51B C56B C60B C61Y 84(3) . . . . ?
C55B C56B C60B C61X -66(3) . . . . ?
C51B C56B C60B C61X 111(2) . . . . ?
O3S S1S C1S F2S 64.8(10) . . . . ?
O2S S1S C1S F2S -174.4(9) . . . . ?
O1S S1S C1S F2S -54.1(10) . . . . ?
O3S S1S C1S F3S -56.3(10) . . . . ?
O2S S1S C1S F3S 64.5(10) . . . . ?
O1S S1S C1S F3S -175.1(9) . . . . ?
O3S S1S C1S F1S -173.5(7) . . . . ?
O2S S1S C1S F1S -52.7(9) . . . . ?
O1S S1S C1S F1S 67.6(9) . . . . ?
O6S S2S C2S F5S -61.2(9) . . . . ?
O4S S2S C2S F5S 178.7(7) . . . . ?
O5S S2S C2S F5S 60.5(9) . . . . ?
O6S S2S C2S F6S 60.3(9) . . . . ?
O4S S2S C2S F6S -59.8(9) . . . . ?
O5S S2S C2S F6S -178.0(8) . . . . ?
O6S S2S C2S F4S 178.6(7) . . . . ?
O4S S2S C2S F4S 58.4(8) . . . . ?
O5S S2S C2S F4S -59.7(8) . . . . ?
O9S S3S C3S F8S 52.9(17) . . . . ?
O7S S3S C3S F8S -66.4(16) . . . . ?
O8S S3S C3S F8S 174.9(14) . . . . ?
O9S S3S C3S F9S 178.4(16) . . . . ?
O7S S3S C3S F9S 59.1(18) . . . . ?
O8S S3S C3S F9S -59.6(18) . . . . ?
O9S S3S C3S F7S -62.7(16) . . . . ?
O7S S3S C3S F7S 177.9(13) . . . . ?
O8S S3S C3S F7S 59.2(15) . . . . ?
O12S S4S C4SX F10X 177.1(14) . . . . ?
O11S S4S C4SX F10X -59.4(17) . . . . ?
O10S S4S C4SX F10X 58.4(15) . . . . ?
O12S S4S C4SX F11X 58.7(16) . . . . ?
O11S S4S C4SX F11X -177.8(13) . . . . ?
O10S S4S C4SX F11X -60.0(15) . . . . ?
O12S S4S C4SX F12X -61.3(16) . . . . ?
O11S S4S C4SX F12X 62.3(17) . . . . ?
O10S S4S C4SX F12X -180.0(15) . . . . ?
O12S S4S C4SY F10Y 175.9(12) . . . . ?
O11S S4S C4SY F10Y -66.9(13) . . . . ?
O10S S4S C4SY F10Y 53.3(13) . . . . ?
O12S S4S C4SY F11Y 56.8(13) . . . . ?
O11S S4S C4SY F11Y 174.0(12) . . . . ?
O10S S4S C4SY F11Y -65.7(13) . . . . ?
O12S S4S C4SY F12Y -63.7(12) . . . . ?
O11S S4S C4SY F12Y 53.5(13) . . . . ?
O10S S4S C4SY F12Y 173.8(11) . . . . ?
O15S S5S C5S F14S -177.3(8) . . . . ?
O14S S5S C5S F14S -56.2(9) . . . . ?
O13S S5S C5S F14S 62.3(9) . . . . ?
O15S S5S C5S F15S -54.8(10) . . . . ?
O14S S5S C5S F15S 66.2(10) . . . . ?
O13S S5S C5S F15S -175.3(9) . . . . ?
O15S S5S C5S F13S 63.4(9) . . . . ?
O14S S5S C5S F13S -175.6(8) . . . . ?
O13S S5S C5S F13S -57.0(9) . . . . ?
O18S S6S C6S F18S -176.7(9) . . . . ?
O17S S6S C6S F18S -54.2(11) . . . . ?
O16S S6S C6S F18S 63.0(11) . . . . ?
O18S S6S C6S F16S 61.9(10) . . . . ?
O17S S6S C6S F16S -175.6(9) . . . . ?
O16S S6S C6S F16S -58.4(10) . . . . ?
O18S S6S C6S F17S -57.8(11) . . . . ?
O17S S6S C6S F17S 64.7(11) . . . . ?
O16S S6S C6S F17S -178.2(9) . . . . ?
O3S S1S O1S Sm1A 96.4(13) . . . . ?
O2S S1S O1S Sm1A -40.7(14) . . . . ?
C1S S1S O1S Sm1A -153.2(12) . . . . ?
O6S S2S O4S Sm1A 113.2(7) . . . . ?
O5S S2S O4S Sm1A -24.0(8) . . . . ?
C2S S2S O4S Sm1A -134.2(7) . . . . ?
O15S S5S O13S Sm1B 112.3(7) . . . . ?
O14S S5S O13S Sm1B -24.0(9) . . . . ?
C5S S5S O13S Sm1B -134.6(8) . . . . ?
O18S S6S O16S Sm1B 113.0(8) . . . . ?
O17S S6S O16S Sm1B -23.0(10) . . . . ?
C6S S6S O16S Sm1B -134.5(8) . . . . ?
Sm1A O21S C11S C12S 116.1(13) . . . . ?
Sm1A O21S C11S C13S -115.0(13) . . . . ?
Sm1A O22S C14S C16S 111.7(11) . . . . ?
Sm1A O22S C14S C15S -123.7(10) . . . . ?
Sm1B O23S C17S C18S -105.1(13) . . . . ?
Sm1B O23S C17S C19S 129.9(11) . . . . ?
Sm1B O24S C20S C22S -92.3(13) . . . . ?
Sm1B O24S C20S C21S 142.0(12) . . . . ?
